data_7115633
loop_
_publ_author_name
'Alexander J. Metherell'
'Michael D. Ward'

_publ_section_title
;
 Stepwise assembly of an adamantoid Ru4Ag6 cage by control of metal
 coordination geometry at specific sites
;
_journal_name_full Chem.Commun.
_journal_page_first 10979
_journal_paper_doi 10.1039/C4cc05421K
_journal_volume 50
_journal_year 2014
_chemical_formula_moiety 'C288 H240 Ag6 N72 Ru4, 14(F6 P)'
_chemical_formula_sum 'C288 H240 Ag6 F84 N72 P14 Ru4'
_chemical_formula_weight 7790.59
_chemical_name_systematic
;
 ?
;
_space_group_crystal_system monoclinic
_space_group_IT_number 13
_space_group_name_Hall '-P 2yac'
_space_group_name_H-M_alt 'P 1 2/n 1'
_symmetry_space_group_name_Hall '-P 2yac'
_symmetry_space_group_name_H-M 'P 1 2/n 1'
_atom_sites_solution_hydrogens geom
_audit_creation_method SHELXL-2013
_cell_angle_alpha 90
_cell_angle_beta 102.819(2)
_cell_angle_gamma 90
_cell_formula_units_Z 2
_cell_length_a 24.688(3)
_cell_length_b 30.324(4)
_cell_length_c 25.247(3)
_cell_measurement_reflns_used 32500
_cell_measurement_temperature 100(2)
_cell_measurement_theta_max 25.0
_cell_measurement_theta_min 2.3
_cell_volume 18430(4)
_computing_cell_refinement
;
CrystalClear-SM Expert 2.1 b29 (Rigaku, 2013)
;
_computing_data_collection
;
CrystalClear-SM Expert 2.1 b29 (Rigaku, 2013)
;
_computing_data_reduction
;
CrystalClear-SM Expert 2.1 b29 (Rigaku, 2013)
;
_computing_molecular_graphics 'Bruker SHELXTL'
_computing_publication_material 'Bruker SHELXTL'
_computing_structure_refinement 'SHELXL-2013 (Sheldrick 2013)'
_computing_structure_solution 'SHELXS-97 (Sheldrick 2008)'
_diffrn_ambient_temperature 100
_diffrn_detector CCD
_diffrn_detector_area_resol_mean 28.5714
_diffrn_measured_fraction_theta_full 0.721
_diffrn_measured_fraction_theta_max 0.999
_diffrn_measurement_device
;
AFC12 (Right): Kappa 3 circle
;
_diffrn_measurement_device_type
;
Rigaku Saturn724+ (2x2 bin mode)
;
_diffrn_measurement_method 'profile data from \w-scans'
_diffrn_measurement_specimen_support Mitegen
_diffrn_radiation_monochromator Confocal
_diffrn_radiation_type 'Mo K\a'
_diffrn_radiation_wavelength 0.71075
_diffrn_reflns_av_R_equivalents 0.0646
_diffrn_reflns_av_unetI/netI 0.0348
_diffrn_reflns_Laue_measured_fraction_full 0.721
_diffrn_reflns_Laue_measured_fraction_max 0.999
_diffrn_reflns_limit_h_max 26
_diffrn_reflns_limit_h_min -26
_diffrn_reflns_limit_k_max 32
_diffrn_reflns_limit_k_min -32
_diffrn_reflns_limit_l_max 27
_diffrn_reflns_limit_l_min -27
_diffrn_reflns_number 167655
_diffrn_reflns_point_group_measured_fraction_full 0.721
_diffrn_reflns_point_group_measured_fraction_max 0.999
_diffrn_reflns_theta_full 25.242
_diffrn_reflns_theta_max 22.500
_diffrn_reflns_theta_min 2.269
_diffrn_source 'Rotating Anode'
_diffrn_source_current 55.0
_diffrn_source_power 2.5
_diffrn_source_voltage 45.0
_exptl_absorpt_coefficient_mu 0.630
_exptl_absorpt_correction_T_max 1.000
_exptl_absorpt_correction_T_min 0.718
_exptl_absorpt_correction_type multi-scan
_exptl_absorpt_process_details sadabs
_exptl_crystal_colour Yellow
_exptl_crystal_density_diffrn 1.404
_exptl_crystal_description Block
_exptl_crystal_F_000 7792
_exptl_crystal_size_max 0.180
_exptl_crystal_size_mid 0.100
_exptl_crystal_size_min 0.050
_refine_diff_density_max 1.559
_refine_diff_density_min -1.081
_refine_diff_density_rms 0.150
_refine_ls_extinction_method none
_refine_ls_goodness_of_fit_ref 1.618
_refine_ls_hydrogen_treatment constr
_refine_ls_matrix_type full
_refine_ls_number_parameters 1560
_refine_ls_number_reflns 24082
_refine_ls_number_restraints 1746
_refine_ls_restrained_S_all 1.578
_refine_ls_R_factor_all 0.1658
_refine_ls_R_factor_gt 0.1405
_refine_ls_shift/su_max 0.000
_refine_ls_shift/su_mean 0.000
_refine_ls_structure_factor_coef Fsqd
_refine_ls_weighting_details 'w=1/[\s^2^(Fo^2^)+(0.2000P)^2^] where P=(Fo^2^+2Fc^2^)/3'
_refine_ls_weighting_scheme calc
_refine_ls_wR_factor_gt 0.4104
_refine_ls_wR_factor_ref 0.4293
_reflns_Friedel_coverage 0.000
_reflns_number_gt 15979
_reflns_number_total 24082
_reflns_threshold_expression 'I > 2\s(I)'
_cod_data_source_file c4cc05421k2.cif
_cod_data_source_block p2n_sqd
_cod_database_code 7115633
_shelx_space_group_comment
;
The symmetry employed for this shelxl refinement is uniquely defined
by the following loop, which should always be used as a source of
symmetry information in preference to the above space-group names.
They are only intended as comments.
;
_shelx_estimated_absorpt_t_min 0.895
_shelx_estimated_absorpt_t_max 0.969
_shelxl_version_number 2013-4

loop_
_space_group_symop_operation_xyz
'x, y, z'
'-x+1/2, y, -z+1/2'
'-x, -y, -z'
'x-1/2, -y, z-1/2'

loop_
_atom_site_label
_atom_site_type_symbol
_atom_site_fract_x
_atom_site_fract_y
_atom_site_fract_z
_atom_site_U_iso_or_equiv
_atom_site_adp_type
_atom_site_occupancy
_atom_site_site_symmetry_order
_atom_site_calc_flag
_atom_site_refinement_flags_posn
_atom_site_refinement_flags_adp
_atom_site_refinement_flags_occupancy
Ru1 Ru 0.01158(4) 0.39023(3) 0.23682(4) 0.0907(4) Uani 1 1 d . . .
Ru2 Ru 0.25670(4) 0.10785(4) 0.49407(5) 0.1056(4) Uani 1 1 d . . .
Ag1 Ag -0.04020(6) 0.25644(6) 0.53558(6) 0.1554(6) Uani 1 1 d . . .
Ag2 Ag 0.2500 -0.11542(5) 0.2500 0.1225(6) Uani 1 2 d S T P
Ag3 Ag 0.2500 0.61465(5) 0.2500 0.1331(6) Uani 1 2 d S T P
Ag4 Ag 0.60023(6) 0.24823(3) 0.59156(6) 0.1314(5) Uani 1 1 d . . .
N11A N 0.0123(3) 0.4565(3) 0.2168(4) 0.1230(14) Uani 1 1 d G U .
C12A C 0.0276(4) 0.4651(3) 0.1681(3) 0.1235(13) Uani 1 1 d G U .
C13A C 0.0293(4) 0.5083(4) 0.1501(3) 0.1243(14) Uani 1 1 d G U .
H13A H 0.0398 0.5142 0.1168 0.149 Uiso 1 1 calc R U .
C14A C 0.0157(4) 0.5429(3) 0.1809(4) 0.1246(15) Uani 1 1 d G U .
H14A H 0.0169 0.5724 0.1686 0.150 Uiso 1 1 calc R U .
C15A C 0.0004(4) 0.5343(3) 0.2296(4) 0.1245(15) Uani 1 1 d G U .
H15A H -0.0088 0.5579 0.2507 0.149 Uiso 1 1 calc R U .
C16A C -0.0013(3) 0.4911(3) 0.2476(3) 0.1237(15) Uani 1 1 d G U .
H16A H -0.0117 0.4852 0.2809 0.148 Uiso 1 1 calc R U .
N21A N 0.0676(4) 0.3579(3) 0.1360(4) 0.1249(13) Uani 1 1 d G U .
N22A N 0.0465(4) 0.3890(3) 0.1684(3) 0.1236(13) Uani 1 1 d G U .
C23A C 0.0414(4) 0.4302(3) 0.1410(4) 0.1238(13) Uani 1 1 d G U .
C24A C 0.0594(4) 0.4246(3) 0.0917(4) 0.1246(14) Uani 1 1 d G U .
H24A H 0.0604 0.4468 0.0655 0.149 Uiso 1 1 calc R U .
C25A C 0.0755(4) 0.3799(4) 0.0887(3) 0.1249(14) Uani 1 1 d G U .
H25A H 0.0893 0.3669 0.0600 0.150 Uiso 1 1 calc R U .
C26A C 0.0717(6) 0.3147(5) 0.1519(6) 0.1258(14) Uani 1 1 d . U .
H26A H 0.0710 0.3130 0.1909 0.151 Uiso 1 1 calc R U .
H26B H 0.1079 0.3030 0.1477 0.151 Uiso 1 1 calc R U .
C31A C 0.0280(4) 0.2871(3) 0.1216(4) 0.1269(14) Uani 1 1 d G U .
C32A C -0.0201(4) 0.3030(3) 0.0874(4) 0.1275(15) Uani 1 1 d G U .
H32A H -0.0242 0.3338 0.0802 0.153 Uiso 1 1 calc R U .
C33A C -0.0621(3) 0.2740(3) 0.0637(4) 0.1278(16) Uani 1 1 d G U .
H33A H -0.0950 0.2849 0.0404 0.153 Uiso 1 1 calc R U .
C34A C -0.0561(4) 0.2291(3) 0.0743(4) 0.1277(16) Uani 1 1 d G U .
C35A C -0.0080(4) 0.2132(3) 0.1085(4) 0.1278(16) Uani 1 1 d G U .
H35A H -0.0039 0.1825 0.1157 0.153 Uiso 1 1 calc R U .
C36A C 0.0340(3) 0.2422(3) 0.1321(4) 0.1276(15) Uani 1 1 d G U .
H36A H 0.0669 0.2313 0.1555 0.153 Uiso 1 1 calc R U .
N41A N 0.5795(4) 0.1947(2) 0.6490(4) 0.1195(14) Uani 1 1 d G U .
C42A C 0.5568(4) 0.1561(3) 0.6238(3) 0.1196(13) Uani 1 1 d G U .
C43A C 0.5331(4) 0.1253(2) 0.6526(4) 0.1197(14) Uani 1 1 d G U .
H43A H 0.5175 0.0989 0.6353 0.144 Uiso 1 1 calc R U .
C44A C 0.5321(4) 0.1331(3) 0.7066(4) 0.1198(15) Uani 1 1 d G U .
H44A H 0.5159 0.1121 0.7263 0.144 Uiso 1 1 calc R U .
C45A C 0.5548(4) 0.1717(3) 0.7318(3) 0.1199(15) Uani 1 1 d G U .
H45A H 0.5541 0.1771 0.7687 0.144 Uiso 1 1 calc R U .
C46A C 0.5785(4) 0.2025(2) 0.7030(4) 0.1199(15) Uani 1 1 d G U .
H46A H 0.5941 0.2289 0.7203 0.144 Uiso 1 1 calc R U .
N51A N 0.5864(4) 0.1691(3) 0.4890(3) 0.1221(14) Uani 1 1 d G U .
N52A N 0.5838(4) 0.1843(2) 0.5416(4) 0.1211(14) Uani 1 1 d G U .
C53A C 0.5621(4) 0.1497(3) 0.5686(3) 0.1207(13) Uani 1 1 d G U .
C54A C 0.5513(4) 0.1131(2) 0.5328(4) 0.1216(14) Uani 1 1 d G U .
H54A H 0.5366 0.0854 0.5404 0.146 Uiso 1 1 calc R U .
C55A C 0.5663(4) 0.1251(3) 0.4836(4) 0.1223(14) Uani 1 1 d G U .
H55A H 0.5634 0.1068 0.4525 0.147 Uiso 1 1 calc R U .
C56A C 0.6018(6) 0.1946(5) 0.4531(7) 0.1225(16) Uani 1 1 d . U .
H56A H 0.6114 0.1759 0.4244 0.147 Uiso 1 1 calc R U .
H56B H 0.6358 0.2108 0.4711 0.147 Uiso 1 1 calc R U .
N11B N -0.0227(3) 0.4004(3) 0.3046(3) 0.1057(12) Uani 1 1 d G U .
C12B C 0.0139(2) 0.4162(3) 0.3507(3) 0.1055(11) Uani 1 1 d G U .
C13B C -0.0055(3) 0.4272(3) 0.3966(3) 0.1069(12) Uani 1 1 d G U .
H13B H 0.0195 0.4381 0.4281 0.128 Uiso 1 1 calc R U .
C14B C -0.0616(3) 0.4223(3) 0.3965(3) 0.1077(13) Uani 1 1 d G U .
H14B H -0.0748 0.4298 0.4279 0.129 Uiso 1 1 calc R U .
C15B C -0.0981(2) 0.4065(3) 0.3505(3) 0.1076(13) Uani 1 1 d G U .
H15B H -0.1364 0.4031 0.3504 0.129 Uiso 1 1 calc R U .
C16B C -0.0787(3) 0.3955(3) 0.3045(3) 0.1066(13) Uani 1 1 d G U .
H16B H -0.1037 0.3847 0.2731 0.128 Uiso 1 1 calc R U .
N21B N 0.0794(3) 0.4030(3) 0.2984(3) 0.1024(11) Uani 1 1 d G U .
N22B N 0.1380(3) 0.4041(3) 0.3047(3) 0.1021(10) Uani 1 1 d G U .
C23B C 0.1616(2) 0.4200(3) 0.3577(3) 0.1027(11) Uani 1 1 d G U .
H23B H 0.2001 0.4241 0.3728 0.123 Uiso 1 1 calc R U .
C24B C 0.1176(3) 0.4288(3) 0.3841(3) 0.1033(11) Uani 1 1 d G U .
H24B H 0.1215 0.4398 0.4200 0.124 Uiso 1 1 calc R U .
C25B C 0.0668(2) 0.4183(3) 0.3474(3) 0.1036(10) Uani 1 1 d G U .
C26B C 0.1659(5) 0.3941(4) 0.2627(5) 0.1019(10) Uani 1 1 d . U .
H26C H 0.1454 0.3704 0.2396 0.122 Uiso 1 1 calc R U .
H26D H 0.2035 0.3829 0.2791 0.122 Uiso 1 1 calc R U .
C31B C 0.1707(3) 0.4342(2) 0.2273(3) 0.1029(10) Uani 1 1 d G U .
C32B C 0.1643(3) 0.4771(3) 0.2441(3) 0.1036(11) Uani 1 1 d G U .
H32B H 0.1551 0.4824 0.2782 0.124 Uiso 1 1 calc R U .
C33B C 0.1714(3) 0.5124(2) 0.2111(3) 0.1048(11) Uani 1 1 d G U .
H33B H 0.1670 0.5418 0.2226 0.126 Uiso 1 1 calc R U .
C34B C 0.1848(3) 0.5047(2) 0.1613(3) 0.1056(11) Uani 1 1 d G U .
C35B C 0.1912(3) 0.4618(3) 0.1445(3) 0.1046(11) Uani 1 1 d G U .
H35B H 0.2004 0.4565 0.1104 0.126 Uiso 1 1 calc R U .
C36B C 0.1842(3) 0.4265(2) 0.1775(3) 0.1035(11) Uani 1 1 d G U .
H36B H 0.1886 0.3971 0.1659 0.124 Uiso 1 1 calc R U .
N41B N 0.3421(3) 0.6301(3) 0.2507(4) 0.1169(13) Uani 1 1 d G U .
C42B C 0.3645(3) 0.6122(3) 0.2097(3) 0.1159(12) Uani 1 1 d G U .
C43B C 0.4187(3) 0.6223(3) 0.2068(3) 0.1173(13) Uani 1 1 d G U .
H43B H 0.4341 0.6100 0.1788 0.141 Uiso 1 1 calc R U .
C44B C 0.4505(3) 0.6503(3) 0.2450(4) 0.1184(14) Uani 1 1 d G U .
H44B H 0.4875 0.6572 0.2431 0.142 Uiso 1 1 calc R U .
C45B C 0.4280(3) 0.6683(3) 0.2861(3) 0.1186(14) Uani 1 1 d G U .
H45B H 0.4497 0.6874 0.3122 0.142 Uiso 1 1 calc R U .
C46B C 0.3738(3) 0.6582(3) 0.2889(3) 0.1180(14) Uani 1 1 d G U .
H46B H 0.3585 0.6704 0.3170 0.142 Uiso 1 1 calc R U .
N51B N 0.2478(2) 0.5535(3) 0.1321(3) 0.1104(11) Uani 1 1 d G U .
N52B N 0.2735(3) 0.5827(3) 0.1742(3) 0.1119(11) Uani 1 1 d G U .
C53B C 0.3304(3) 0.5865(3) 0.1727(3) 0.1131(11) Uani 1 1 d G U .
C54B C 0.3400(3) 0.5596(3) 0.1296(4) 0.1123(12) Uani 1 1 d G U .
H54B H 0.3745 0.5559 0.1194 0.135 Uiso 1 1 calc R U .
C55B C 0.2890(3) 0.5393(3) 0.1045(3) 0.1112(12) Uani 1 1 d G U .
H55B H 0.2834 0.5196 0.0745 0.133 Uiso 1 1 calc R U .
C56B C 0.1915(5) 0.5432(5) 0.1236(5) 0.1084(11) Uani 1 1 d . U .
H56C H 0.1769 0.5347 0.0852 0.130 Uiso 1 1 calc R U .
H56D H 0.1704 0.5691 0.1317 0.130 Uiso 1 1 calc R U .
N11C N -0.0655(3) 0.3787(3) 0.1848(3) 0.1157(13) Uani 1 1 d G U .
C12C C -0.0866(3) 0.3362(3) 0.1856(3) 0.1156(12) Uani 1 1 d G U .
C13C C -0.1374(3) 0.3254(2) 0.1519(4) 0.1163(14) Uani 1 1 d G U .
H13C H -0.1518 0.2964 0.1524 0.140 Uiso 1 1 calc R U .
C14C C -0.1671(3) 0.3571(3) 0.1175(3) 0.1170(14) Uani 1 1 d G U .
H14C H -0.2019 0.3497 0.0945 0.140 Uiso 1 1 calc R U .
C15C C -0.1460(3) 0.3995(3) 0.1167(3) 0.1169(14) Uani 1 1 d G U .
H15C H -0.1664 0.4211 0.0932 0.140 Uiso 1 1 calc R U .
C16C C -0.0952(3) 0.4103(2) 0.1504(3) 0.1164(14) Uani 1 1 d G U .
H16C H -0.0808 0.4393 0.1499 0.140 Uiso 1 1 calc R U .
N21C N 0.0302(3) 0.2873(3) 0.2735(3) 0.1151(12) Uani 1 1 d G U .
N22C N 0.0004(3) 0.3236(2) 0.2458(3) 0.1149(12) Uani 1 1 d G U .
C23C C -0.0528(3) 0.3084(3) 0.2183(4) 0.1150(12) Uani 1 1 d G U .
C24C C -0.0559(3) 0.2626(3) 0.2290(4) 0.1152(13) Uani 1 1 d G U .
H24C H -0.0868 0.2439 0.2157 0.138 Uiso 1 1 calc R U .
C25C C -0.0046(4) 0.2495(2) 0.2631(4) 0.1153(13) Uani 1 1 d G U .
H25C H 0.0048 0.2206 0.2766 0.138 Uiso 1 1 calc R U .
C26C C 0.0804(5) 0.2932(5) 0.3113(5) 0.1153(12) Uani 1 1 d . U .
H26E H 0.1019 0.3164 0.2974 0.138 Uiso 1 1 calc R U .
H26F H 0.1020 0.2655 0.3134 0.138 Uiso 1 1 calc R U .
C31C C 0.0759(3) 0.3056(3) 0.3675(3) 0.1165(12) Uani 1 1 d G U .
C32C C 0.0272(3) 0.3028(3) 0.3863(3) 0.1175(12) Uani 1 1 d G U .
H32C H -0.0060 0.2924 0.3630 0.141 Uiso 1 1 calc R U .
C33C C 0.0270(3) 0.3152(4) 0.4393(3) 0.1188(12) Uani 1 1 d G U .
H33C H -0.0063 0.3132 0.4522 0.143 Uiso 1 1 calc R U .
C34C C 0.0755(4) 0.3304(4) 0.4734(3) 0.1200(12) Uani 1 1 d G U .
C35C C 0.1242(3) 0.3332(3) 0.4546(3) 0.1185(12) Uani 1 1 d G U .
H35C H 0.1574 0.3435 0.4779 0.142 Uiso 1 1 calc R U .
C36C C 0.1244(3) 0.3208(3) 0.4016(3) 0.1172(12) Uani 1 1 d G U .
H36C H 0.1577 0.3227 0.3888 0.141 Uiso 1 1 calc R U .
N41C N -0.0018(4) 0.2030(3) 0.5991(3) 0.1289(14) Uani 1 1 d G U .
C42C C 0.0534(4) 0.2086(3) 0.6258(4) 0.1284(13) Uani 1 1 d G U .
C43C C 0.0782(3) 0.1789(4) 0.6658(4) 0.1291(14) Uani 1 1 d G U .
H43C H 0.1159 0.1827 0.6841 0.155 Uiso 1 1 calc R U .
C44C C 0.0478(4) 0.1436(3) 0.6791(3) 0.1297(15) Uani 1 1 d G U .
H44C H 0.0647 0.1233 0.7065 0.156 Uiso 1 1 calc R U .
C45C C -0.0074(4) 0.1381(3) 0.6524(4) 0.1297(15) Uani 1 1 d G U .
H45C H -0.0282 0.1140 0.6615 0.156 Uiso 1 1 calc R U .
C46C C -0.0322(3) 0.1678(3) 0.6124(4) 0.1295(15) Uani 1 1 d G U .
H46C H -0.0699 0.1640 0.5941 0.155 Uiso 1 1 calc R U .
N51C N 0.0904(4) 0.3085(3) 0.5679(3) 0.1250(12) Uani 1 1 d G U .
N52C N 0.0512(3) 0.2760(3) 0.5749(4) 0.1260(13) Uani 1 1 d G U .
C53C C 0.0801(4) 0.2426(3) 0.6094(4) 0.1271(12) Uani 1 1 d G U .
C54C C 0.1371(4) 0.2545(3) 0.6237(4) 0.1266(13) Uani 1 1 d G U .
H54C H 0.1659 0.2381 0.6464 0.152 Uiso 1 1 calc R U .
C55C C 0.1435(3) 0.2952(3) 0.5981(4) 0.1259(13) Uani 1 1 d G U .
H55C H 0.1773 0.3109 0.6006 0.151 Uiso 1 1 calc R U .
C56C C 0.0737(6) 0.3445(5) 0.5329(5) 0.1231(12) Uani 1 1 d . U .
H56E H 0.0988 0.3698 0.5443 0.148 Uiso 1 1 calc R U .
H56F H 0.0355 0.3535 0.5344 0.148 Uiso 1 1 calc R U .
N11D N 0.3126(3) 0.1215(3) 0.5676(3) 0.1162(13) Uani 1 1 d G U .
C12D C 0.3143(3) 0.1649(3) 0.5855(3) 0.1161(12) Uani 1 1 d G U .
C13D C 0.3496(3) 0.1768(2) 0.6343(4) 0.1167(14) Uani 1 1 d G U .
H13D H 0.3507 0.2065 0.6465 0.140 Uiso 1 1 calc R U .
C14D C 0.3834(3) 0.1452(3) 0.6652(3) 0.1177(14) Uani 1 1 d G U .
H14D H 0.4076 0.1533 0.6985 0.141 Uiso 1 1 calc R U .
C15D C 0.3818(3) 0.1018(3) 0.6473(3) 0.1179(14) Uani 1 1 d G U .
H15D H 0.4048 0.0802 0.6684 0.141 Uiso 1 1 calc R U .
C16D C 0.3464(3) 0.0899(2) 0.5985(4) 0.1171(14) Uani 1 1 d G U .
H16D H 0.3453 0.0602 0.5863 0.141 Uiso 1 1 calc R U .
N21D N 0.2215(3) 0.2103(3) 0.4709(3) 0.1155(11) Uani 1 1 d G U .
N22D N 0.2507(3) 0.1749(2) 0.5014(3) 0.1150(12) Uani 1 1 d G U .
C23D C 0.2797(3) 0.1919(3) 0.5522(3) 0.1152(12) Uani 1 1 d G U .
C24D C 0.2683(4) 0.2378(3) 0.5532(3) 0.1152(13) Uani 1 1 d G U .
H24D H 0.2824 0.2574 0.5823 0.138 Uiso 1 1 calc R U .
C25D C 0.2324(4) 0.2492(2) 0.5030(4) 0.1154(13) Uani 1 1 d G U .
H25D H 0.2181 0.2777 0.4926 0.138 Uiso 1 1 calc R U .
C26D C 0.1846(5) 0.2044(5) 0.4206(6) 0.1162(12) Uani 1 1 d . U .
H26G H 0.1986 0.1803 0.4008 0.139 Uiso 1 1 calc R U .
H26H H 0.1838 0.2317 0.3989 0.139 Uiso 1 1 calc R U .
C31D C 0.1251(2) 0.1934(3) 0.4254(4) 0.1171(11) Uani 1 1 d G U .
C32D C 0.0881(3) 0.1796(3) 0.3785(3) 0.1176(12) Uani 1 1 d G U .
H32D H 0.1003 0.1763 0.3456 0.141 Uiso 1 1 calc R U .
C33D C 0.0331(3) 0.1706(3) 0.3797(3) 0.1183(12) Uani 1 1 d G U .
H33D H 0.0078 0.1612 0.3476 0.142 Uiso 1 1 calc R U .
C34D C 0.0152(2) 0.1754(3) 0.4278(4) 0.1191(12) Uani 1 1 d G U .
C35D C 0.0522(3) 0.1892(3) 0.4748(3) 0.1186(12) Uani 1 1 d G U .
H35D H 0.0400 0.1924 0.5076 0.142 Uiso 1 1 calc R U .
C36D C 0.1071(3) 0.1981(3) 0.4736(3) 0.1177(12) Uani 1 1 d G U .
H36D H 0.1324 0.2075 0.5056 0.141 Uiso 1 1 calc R U .
N41D N -0.1000(3) 0.3145(3) 0.4985(4) 0.1211(14) Uani 1 1 d G U .
C42D C -0.1285(4) 0.3092(3) 0.4448(4) 0.1208(13) Uani 1 1 d G U .
C43D C -0.1659(3) 0.3412(3) 0.4200(3) 0.1212(14) Uani 1 1 d G U .
H43D H -0.1854 0.3376 0.3834 0.145 Uiso 1 1 calc R U .
C44D C -0.1747(3) 0.3786(3) 0.4488(4) 0.1217(14) Uani 1 1 d G U .
H44D H -0.2002 0.4006 0.4319 0.146 Uiso 1 1 calc R U .
C45D C -0.1461(4) 0.3840(3) 0.5025(4) 0.1214(14) Uani 1 1 d G U .
H45D H -0.1521 0.4095 0.5221 0.146 Uiso 1 1 calc R U .
C46D C -0.1088(3) 0.3519(3) 0.5273(3) 0.1215(14) Uani 1 1 d G U .
H46D H -0.0893 0.3555 0.5639 0.146 Uiso 1 1 calc R U .
N51D N -0.0782(3) 0.2047(3) 0.4109(4) 0.1201(12) Uani 1 1 d G U .
N52D N -0.0836(3) 0.2383(3) 0.4485(3) 0.1203(12) Uani 1 1 d G U .
C53D C -0.1152(4) 0.2732(3) 0.4193(4) 0.1203(12) Uani 1 1 d G U .
C54D C -0.1293(4) 0.2611(3) 0.3636(4) 0.1204(13) Uani 1 1 d G U .
H54D H -0.1504 0.2783 0.3348 0.144 Uiso 1 1 calc R U .
C55D C -0.1065(4) 0.2187(3) 0.3584(3) 0.1203(13) Uani 1 1 d G U .
H55D H -0.1096 0.2026 0.3256 0.144 Uiso 1 1 calc R U .
C56D C -0.0471(5) 0.1691(5) 0.4297(6) 0.1205(12) Uani 1 1 d . U .
H56G H -0.0621 0.1430 0.4077 0.145 Uiso 1 1 calc R U .
H56H H -0.0497 0.1633 0.4677 0.145 Uiso 1 1 calc R U .
N11E N 0.2741(3) 0.0393(2) 0.4967(4) 0.1253(13) Uani 1 1 d G U .
C12E C 0.3218(3) 0.0262(3) 0.4803(4) 0.1247(13) Uani 1 1 d G U .
C13E C 0.3363(3) -0.0181(3) 0.4816(4) 0.1259(14) Uani 1 1 d G U .
H13E H 0.3689 -0.0270 0.4704 0.151 Uiso 1 1 calc R U .
C14E C 0.3032(4) -0.0494(2) 0.4994(4) 0.1268(14) Uani 1 1 d G U .
H14E H 0.3132 -0.0796 0.5004 0.152 Uiso 1 1 calc R U .
C15E C 0.2556(3) -0.0363(3) 0.5159(4) 0.1269(14) Uani 1 1 d G U .
H15E H 0.2329 -0.0576 0.5281 0.152 Uiso 1 1 calc R U .
C16E C 0.2410(3) 0.0081(3) 0.5145(4) 0.1261(14) Uani 1 1 d G U .
H16E H 0.2084 0.0170 0.5258 0.151 Uiso 1 1 calc R U .
N21E N 0.3562(3) 0.1317(2) 0.4338(4) 0.1217(12) Uani 1 1 d G U .
N22E N 0.3231(3) 0.1030(3) 0.4579(4) 0.1216(12) Uani 1 1 d G U .
C23E C 0.3489(4) 0.0609(3) 0.4638(4) 0.1233(12) Uani 1 1 d G U .
C24E C 0.3980(3) 0.0636(3) 0.4434(5) 0.1235(13) Uani 1 1 d G U .
H24E H 0.4234 0.0402 0.4424 0.148 Uiso 1 1 calc R U .
C25E C 0.4025(3) 0.1073(3) 0.4248(4) 0.1228(13) Uani 1 1 d G U .
H25E H 0.4314 0.1184 0.4092 0.147 Uiso 1 1 calc R U .
C26E C 0.3444(6) 0.1739(5) 0.4252(6) 0.1203(12) Uani 1 1 d . U .
H26I H 0.3040 0.1776 0.4221 0.144 Uiso 1 1 calc R U .
H26J H 0.3521 0.1819 0.3895 0.144 Uiso 1 1 calc R U .
C31E C 0.3755(4) 0.2081(3) 0.4685(3) 0.1182(12) Uani 1 1 d G U .
C32E C 0.3638(3) 0.2529(3) 0.4640(3) 0.1175(12) Uani 1 1 d G U .
H32E H 0.3387 0.2640 0.4327 0.141 Uiso 1 1 calc R U .
C33E C 0.3887(4) 0.2816(2) 0.5052(4) 0.1160(12) Uani 1 1 d G U .
H33E H 0.3807 0.3122 0.5021 0.139 Uiso 1 1 calc R U .
C34E C 0.4254(4) 0.2654(3) 0.5509(3) 0.1144(11) Uani 1 1 d G U .
C35E C 0.4372(3) 0.2206(3) 0.5555(3) 0.1157(12) Uani 1 1 d G U .
H35E H 0.4622 0.2095 0.5868 0.139 Uiso 1 1 calc R U .
C36E C 0.4122(4) 0.1919(2) 0.5143(4) 0.1171(12) Uani 1 1 d G U .
H36E H 0.4203 0.1612 0.5174 0.141 Uiso 1 1 calc R U .
N41E N 0.6536(3) 0.3052(2) 0.5719(3) 0.1086(12) Uani 1 1 d G U .
C42E C 0.6255(2) 0.3436(3) 0.5520(4) 0.1079(11) Uani 1 1 d G U .
C43E C 0.6528(3) 0.3766(2) 0.5300(4) 0.1074(12) Uani 1 1 d G U .
H43E H 0.6336 0.4028 0.5164 0.129 Uiso 1 1 calc R U .
C44E C 0.7082(3) 0.3712(2) 0.5279(4) 0.1076(13) Uani 1 1 d G U .
H44E H 0.7269 0.3938 0.5128 0.129 Uiso 1 1 calc R U .
C45E C 0.7363(2) 0.3329(3) 0.5477(4) 0.1083(13) Uani 1 1 d G U .
H45E H 0.7742 0.3292 0.5463 0.130 Uiso 1 1 calc R U .
C46E C 0.7090(3) 0.2999(2) 0.5697(4) 0.1087(13) Uani 1 1 d G U .
H46E H 0.7282 0.2736 0.5833 0.130 Uiso 1 1 calc R U .
N51E N 0.4923(3) 0.3256(2) 0.5809(4) 0.1102(11) Uani 1 1 d G U .
N52E N 0.5460(3) 0.3115(2) 0.5768(4) 0.1091(11) Uani 1 1 d G U .
C53E C 0.5726(3) 0.3472(3) 0.5566(4) 0.1086(11) Uani 1 1 d G U .
C54E C 0.5352(4) 0.3835(2) 0.5482(4) 0.1091(12) Uani 1 1 d G U .
H54E H 0.5422 0.4117 0.5349 0.131 Uiso 1 1 calc R U .
C55E C 0.4856(3) 0.3701(3) 0.5632(4) 0.1099(12) Uani 1 1 d G U .
H55E H 0.4535 0.3878 0.5617 0.132 Uiso 1 1 calc R U .
C56E C 0.4543(5) 0.2958(5) 0.5947(6) 0.1116(11) Uani 1 1 d . U .
H56I H 0.4256 0.3130 0.6077 0.134 Uiso 1 1 calc R U .
H56J H 0.4742 0.2777 0.6256 0.134 Uiso 1 1 calc R U .
N11F N 0.1898(3) 0.1010(3) 0.5310(4) 0.1222(14) Uani 1 1 d G U .
C12F C 0.1404(3) 0.0873(3) 0.4969(3) 0.1220(12) Uani 1 1 d G U .
C13F C 0.0935(3) 0.0804(3) 0.5178(4) 0.1233(13) Uani 1 1 d G U .
H13F H 0.0597 0.0711 0.4946 0.148 Uiso 1 1 calc R U .
C14F C 0.0960(3) 0.0872(3) 0.5728(4) 0.1240(14) Uani 1 1 d G U .
H14F H 0.0640 0.0824 0.5871 0.149 Uiso 1 1 calc R U .
C15F C 0.1454(4) 0.1008(3) 0.6068(3) 0.1238(14) Uani 1 1 d G U .
H15F H 0.1472 0.1054 0.6444 0.149 Uiso 1 1 calc R U .
C16F C 0.1923(3) 0.1077(3) 0.5859(3) 0.1230(14) Uani 1 1 d G U .
H16F H 0.2261 0.1170 0.6092 0.148 Uiso 1 1 calc R U .
N21F N 0.1839(3) 0.0903(3) 0.3723(3) 0.1199(12) Uani 1 1 d G U .
N22F N 0.1922(3) 0.0946(3) 0.4296(3) 0.1198(12) Uani 1 1 d G U .
C23F C 0.1428(4) 0.0809(3) 0.4448(3) 0.1208(12) Uani 1 1 d G U .
C24F C 0.1039(3) 0.0682(3) 0.3969(4) 0.1209(13) Uani 1 1 d G U .
H24F H 0.0673 0.0577 0.3952 0.145 Uiso 1 1 calc R U .
C25F C 0.1293(3) 0.0740(3) 0.3521(3) 0.1206(13) Uani 1 1 d G U .
H25F H 0.1126 0.0680 0.3152 0.145 Uiso 1 1 calc R U .
C26F C 0.2239(5) 0.1009(5) 0.3445(7) 0.1197(12) Uani 1 1 d . U .
H26K H 0.2479 0.1244 0.3644 0.144 Uiso 1 1 calc R U .
H26L H 0.2058 0.1127 0.3083 0.144 Uiso 1 1 calc R U .
C31F C 0.2604(3) 0.0610(3) 0.3371(4) 0.1196(12) Uani 1 1 d G U .
C32F C 0.3059(4) 0.0699(2) 0.3147(4) 0.1196(12) Uani 1 1 d G U .
H32F H 0.3127 0.0991 0.3043 0.144 Uiso 1 1 calc R U .
C33F C 0.3415(3) 0.0360(3) 0.3077(4) 0.1196(12) Uani 1 1 d G U .
H33F H 0.3726 0.0420 0.2924 0.144 Uiso 1 1 calc R U .
C34F C 0.3317(3) -0.0068(3) 0.3230(4) 0.1195(12) Uani 1 1 d G U .
C35F C 0.2862(4) -0.0157(2) 0.3453(4) 0.1197(12) Uani 1 1 d G U .
H35F H 0.2795 -0.0449 0.3558 0.144 Uiso 1 1 calc R U .
C36F C 0.2506(3) 0.0182(3) 0.3524(4) 0.1198(12) Uani 1 1 d G U .
H36F H 0.2195 0.0122 0.3676 0.144 Uiso 1 1 calc R U .
N41F N 0.2573(4) -0.1318(3) 0.1618(3) 0.1223(14) Uani 1 1 d G U .
C42F C 0.3021(3) -0.1127(3) 0.1454(4) 0.1216(13) Uani 1 1 d G U .
C43F C 0.3095(3) -0.1198(3) 0.0931(4) 0.1227(14) Uani 1 1 d G U .
H43F H 0.3401 -0.1067 0.0819 0.147 Uiso 1 1 calc R U .
C44F C 0.2721(4) -0.1459(3) 0.0571(3) 0.1236(14) Uani 1 1 d G U .
H44F H 0.2771 -0.1507 0.0213 0.148 Uiso 1 1 calc R U .
C45F C 0.2273(3) -0.1650(3) 0.0735(3) 0.1235(15) Uani 1 1 d G U .
H45F H 0.2018 -0.1828 0.0489 0.148 Uiso 1 1 calc R U .
C46F C 0.2199(3) -0.1580(3) 0.1258(4) 0.1230(14) Uani 1 1 d G U .
H46F H 0.1893 -0.1710 0.1370 0.148 Uiso 1 1 calc R U .
N51F N 0.3698(3) -0.0541(3) 0.2635(3) 0.1192(12) Uani 1 1 d G U .
N52F N 0.3285(3) -0.0829(3) 0.2341(4) 0.1192(12) Uani 1 1 d G U .
C53F C 0.3353(4) -0.0851(3) 0.1798(3) 0.1200(12) Uani 1 1 d G U .
C54F C 0.3807(4) -0.0576(3) 0.1756(3) 0.1198(13) Uani 1 1 d G U .
H54F H 0.3944 -0.0529 0.1437 0.144 Uiso 1 1 calc R U .
C55F C 0.4020(3) -0.0384(3) 0.2273(4) 0.1195(12) Uani 1 1 d G U .
H55F H 0.4325 -0.0186 0.2362 0.143 Uiso 1 1 calc R U .
C56F C 0.3723(6) -0.0451(5) 0.3175(6) 0.1194(12) Uani 1 1 d . U .
H56K H 0.4106 -0.0366 0.3355 0.143 Uiso 1 1 calc R U .
H56L H 0.3622 -0.0718 0.3357 0.143 Uiso 1 1 calc R U .
P1 P 0.2675(4) 0.3095(3) 0.3613(4) 0.213(3) Uiso 1 1 d . . .
F1 F 0.2864(6) 0.3213(5) 0.3078(5) 0.279(8) Uiso 1 1 d D . .
F2 F 0.2107(5) 0.2919(4) 0.3272(5) 0.243(6) Uiso 1 1 d D . .
F4 F 0.2921(6) 0.2584(4) 0.3545(6) 0.280(8) Uiso 1 1 d D . .
F3 F 0.3278(5) 0.3205(4) 0.3956(5) 0.242(6) Uiso 1 1 d D . .
F5 F 0.2463(6) 0.3539(4) 0.3687(6) 0.268(7) Uiso 1 1 d D . .
F6 F 0.2522(6) 0.2912(5) 0.4154(5) 0.267(7) Uiso 1 1 d D . .
P2 P 0.40046(15) 0.49572(12) 0.52633(15) 0.1090(11) Uani 1 1 d . . .
F21 F 0.3738(5) 0.4505(4) 0.4996(5) 0.173(4) Uiso 1 1 d . . .
F22 F 0.4069(3) 0.5112(3) 0.4698(3) 0.118(2) Uiso 1 1 d . . .
F23 F 0.4592(4) 0.4732(3) 0.5358(4) 0.138(3) Uiso 1 1 d . . .
F24 F 0.4288(3) 0.5393(3) 0.5509(3) 0.126(2) Uiso 1 1 d . . .
F25 F 0.3947(4) 0.4827(3) 0.5838(4) 0.152(3) Uiso 1 1 d . . .
F26 F 0.3407(4) 0.5190(3) 0.5156(4) 0.141(3) Uiso 1 1 d . . .
P3 P 0.97148(17) 0.00580(15) 0.0986(3) 0.151(2) Uani 1 1 d . . .
F31 F 0.9121(6) 0.0169(4) 0.1078(5) 0.201(5) Uiso 1 1 d . . .
F32 F 1.0003(7) 0.0490(6) 0.1239(7) 0.243(6) Uiso 1 1 d . . .
F33 F 0.9846(5) -0.0218(4) 0.1558(4) 0.166(3) Uiso 1 1 d . . .
F34 F 0.9616(5) 0.0257(4) 0.0397(5) 0.174(4) Uiso 1 1 d . . .
F35 F 0.9485(6) -0.0399(5) 0.0758(5) 0.199(5) Uiso 1 1 d . . .
F36 F 1.0284(4) -0.0134(3) 0.0915(4) 0.156(3) Uiso 1 1 d . . .
P4 P 0.5846(3) 0.0569(2) 0.9975(4) 0.200(3) Uani 1 1 d . . .
F41 F 0.6262(6) 0.0968(4) 1.0156(6) 0.250(7) Uiso 1 1 d D . .
F42 F 0.6255(6) 0.0273(5) 1.0446(5) 0.314(10) Uiso 1 1 d D . .
F43 F 0.5452(5) 0.0153(4) 0.9847(6) 0.271(7) Uiso 1 1 d D . .
F44 F 0.6188(5) 0.0411(4) 0.9569(5) 0.230(6) Uiso 1 1 d D . .
F45 F 0.5459(6) 0.0848(5) 0.9558(6) 0.338(11) Uiso 1 1 d D . .
F46 F 0.5530(6) 0.0708(5) 1.0436(6) 0.285(8) Uiso 1 1 d D . .
P5 P 0.1741(4) 0.4836(3) 0.5316(4) 0.225(3) Uiso 1 1 d . . .
F51 F 0.1500(6) 0.5097(5) 0.5752(5) 0.253(7) Uiso 1 1 d D . .
F52 F 0.1381(6) 0.4464(4) 0.5300(6) 0.300(9) Uiso 1 1 d D . .
F53 F 0.2220(6) 0.4643(5) 0.5797(6) 0.361(12) Uiso 1 1 d D . .
F54 F 0.2069(6) 0.4629(5) 0.4892(6) 0.263(7) Uiso 1 1 d D . .
F55 F 0.2181(5) 0.5273(4) 0.5340(6) 0.252(7) Uiso 1 1 d D . .
F56 F 0.1353(5) 0.5092(4) 0.4842(5) 0.252(7) Uiso 1 1 d D . .
P6 P 0.3651(5) 0.1809(3) 0.2646(4) 0.239(4) Uiso 1 1 d . . .
F64 F 0.3332(7) 0.1888(5) 0.2054(5) 0.264(7) Uiso 1 1 d D . .
F63 F 0.4221(6) 0.1901(7) 0.2490(8) 0.410(15) Uiso 1 1 d D . .
F65 F 0.3591(8) 0.2291(4) 0.2804(7) 0.314(10) Uiso 1 1 d D . .
F62 F 0.3717(8) 0.1290(4) 0.2498(7) 0.315(10) Uiso 1 1 d D . .
F61 F 0.3977(7) 0.1691(6) 0.3251(6) 0.301(9) Uiso 1 1 d D . .
F66 F 0.3088(6) 0.1683(6) 0.2812(7) 0.312(9) Uiso 1 1 d D . .
P7 P 0.7500 0.3400(3) 0.2500 0.148(2) Uani 1 2 d S T P
F71 F 0.7460(6) 0.3058(5) 0.2952(6) 0.199(5) Uiso 1 1 d . . .
F72 F 0.8153(6) 0.3413(5) 0.2657(6) 0.209(5) Uiso 1 1 d . . .
F73 F 0.7547(9) 0.3782(7) 0.2983(9) 0.285(8) Uiso 1 1 d . . .
P8 P 0.2500 0.1751(2) 0.7500 0.138(2) Uani 1 2 d S T P
F81 F 0.2331(6) 0.1749(5) 0.6858(5) 0.236(6) Uiso 1 1 d D . .
F83 F 0.2996(5) 0.2048(4) 0.7491(5) 0.211(5) Uiso 1 1 d D . .
F82 F 0.1957(6) 0.1430(5) 0.7483(8) 0.316(10) Uiso 1 1 d D . .

loop_
_atom_site_aniso_label
_atom_site_aniso_U_11
_atom_site_aniso_U_22
_atom_site_aniso_U_33
_atom_site_aniso_U_23
_atom_site_aniso_U_13
_atom_site_aniso_U_12
Ru1 0.0600(6) 0.1078(7) 0.0954(7) 0.0032(5) -0.0018(4) -0.0120(4)
Ru2 0.0637(6) 0.1146(8) 0.1270(9) -0.0344(6) -0.0037(5) 0.0114(5)
Ag1 0.1037(9) 0.2369(18) 0.1233(10) -0.0079(9) 0.0203(7) -0.0158(9)
Ag2 0.1069(11) 0.0888(9) 0.1793(16) 0.000 0.0478(11) 0.000
Ag3 0.1711(17) 0.0974(11) 0.1354(14) 0.000 0.0437(12) 0.000
Ag4 0.1374(10) 0.0830(7) 0.1805(12) 0.0307(7) 0.0498(9) -0.0138(6)
N11A 0.095(3) 0.152(3) 0.110(3) 0.013(2) -0.002(2) -0.015(3)
C12A 0.096(2) 0.153(3) 0.110(3) 0.013(2) -0.002(2) -0.016(3)
C13A 0.096(3) 0.153(3) 0.111(3) 0.014(3) -0.003(2) -0.015(3)
C14A 0.096(3) 0.153(3) 0.112(3) 0.014(3) -0.003(2) -0.015(3)
C15A 0.096(3) 0.153(3) 0.113(3) 0.013(3) -0.003(2) -0.015(3)
C16A 0.095(3) 0.152(3) 0.112(3) 0.013(3) -0.002(2) -0.015(3)
N21A 0.102(2) 0.155(3) 0.109(3) 0.010(2) 0.005(2) -0.017(2)
N22A 0.098(3) 0.154(3) 0.109(3) 0.011(2) 0.003(2) -0.016(2)
C23A 0.097(2) 0.154(3) 0.109(3) 0.012(2) 0.000(2) -0.016(2)
C24A 0.099(3) 0.155(3) 0.109(3) 0.012(2) 0.002(2) -0.017(3)
C25A 0.100(3) 0.156(3) 0.109(3) 0.011(2) 0.003(2) -0.017(3)
C26A 0.106(3) 0.155(3) 0.110(3) 0.009(2) 0.009(2) -0.017(3)
C31A 0.108(3) 0.156(3) 0.111(3) 0.007(3) 0.012(2) -0.018(3)
C32A 0.109(3) 0.156(3) 0.111(3) 0.006(3) 0.012(2) -0.018(3)
C33A 0.110(3) 0.157(3) 0.111(3) 0.006(3) 0.013(2) -0.019(3)
C34A 0.110(3) 0.156(3) 0.112(3) 0.005(3) 0.014(3) -0.019(3)
C35A 0.110(3) 0.156(3) 0.112(3) 0.006(3) 0.014(3) -0.019(3)
C36A 0.110(3) 0.156(3) 0.112(3) 0.006(3) 0.013(2) -0.018(3)
N41A 0.122(3) 0.090(3) 0.153(3) 0.015(3) 0.042(3) 0.014(2)
C42A 0.122(3) 0.089(2) 0.153(3) 0.015(2) 0.042(3) 0.016(2)
C43A 0.122(3) 0.089(3) 0.154(4) 0.015(3) 0.042(3) 0.015(2)
C44A 0.122(3) 0.090(3) 0.154(4) 0.016(3) 0.042(3) 0.015(3)
C45A 0.122(3) 0.090(3) 0.153(4) 0.015(3) 0.043(3) 0.014(3)
C46A 0.122(3) 0.090(3) 0.153(4) 0.015(3) 0.043(3) 0.014(3)
N51A 0.126(3) 0.092(3) 0.153(3) 0.013(2) 0.042(3) 0.018(2)
N52A 0.125(3) 0.091(3) 0.153(3) 0.014(2) 0.043(3) 0.018(2)
C53A 0.124(3) 0.090(2) 0.154(3) 0.014(2) 0.042(3) 0.017(2)
C54A 0.125(3) 0.091(3) 0.154(3) 0.013(2) 0.041(3) 0.018(2)
C55A 0.126(3) 0.092(3) 0.154(4) 0.013(3) 0.042(3) 0.019(3)
C56A 0.127(3) 0.093(3) 0.153(4) 0.013(3) 0.043(3) 0.018(3)
N11B 0.081(2) 0.120(3) 0.110(3) -0.002(2) 0.0104(19) -0.013(2)
C12B 0.0822(19) 0.120(2) 0.110(2) -0.002(2) 0.0099(18) -0.013(2)
C13B 0.083(2) 0.122(3) 0.111(3) -0.002(2) 0.0109(19) -0.012(2)
C14B 0.084(2) 0.123(3) 0.112(3) -0.003(2) 0.012(2) -0.012(2)
C15B 0.083(2) 0.123(3) 0.112(3) -0.003(2) 0.012(2) -0.012(2)
C16B 0.082(2) 0.122(3) 0.111(3) -0.002(2) 0.011(2) -0.013(2)
N21B 0.0797(19) 0.115(2) 0.106(2) 0.000(2) 0.0070(17) -0.014(2)
N22B 0.0797(18) 0.115(2) 0.105(2) -0.0003(19) 0.0063(17) -0.0138(19)
C23B 0.081(2) 0.116(2) 0.105(2) -0.001(2) 0.0065(18) -0.014(2)
C24B 0.082(2) 0.116(2) 0.106(2) -0.001(2) 0.0072(18) -0.013(2)
C25B 0.0811(18) 0.117(2) 0.107(2) -0.001(2) 0.0080(17) -0.013(2)
C26B 0.0801(19) 0.115(2) 0.104(2) 0.0005(18) 0.0060(17) -0.014(2)
C31B 0.0819(19) 0.115(2) 0.105(2) 0.0013(18) 0.0044(17) -0.0148(19)
C32B 0.083(2) 0.115(2) 0.105(2) 0.0015(19) 0.0036(19) -0.015(2)
C33B 0.085(2) 0.115(2) 0.106(2) 0.0023(19) 0.0021(19) -0.015(2)
C34B 0.087(2) 0.115(2) 0.106(2) 0.0033(18) 0.0025(18) -0.0153(19)
C35B 0.085(2) 0.115(2) 0.105(2) 0.0030(19) 0.0036(19) -0.015(2)
C36B 0.083(2) 0.115(2) 0.105(2) 0.0023(19) 0.0048(19) -0.015(2)
N41B 0.100(2) 0.119(3) 0.119(3) 0.004(2) -0.002(2) -0.018(2)
C42B 0.098(2) 0.119(3) 0.119(3) 0.005(2) -0.002(2) -0.018(2)
C43B 0.099(2) 0.120(3) 0.121(3) 0.005(2) -0.002(2) -0.019(2)
C44B 0.100(3) 0.121(3) 0.122(3) 0.004(2) -0.003(2) -0.019(2)
C45B 0.101(3) 0.121(3) 0.121(3) 0.004(2) -0.003(2) -0.019(2)
C46B 0.101(3) 0.120(3) 0.120(3) 0.004(2) -0.003(2) -0.018(2)
N51B 0.093(2) 0.116(2) 0.112(2) 0.0062(19) 0.0007(18) -0.0175(19)
N52B 0.095(2) 0.116(2) 0.113(2) 0.006(2) -0.0003(19) -0.018(2)
C53B 0.096(2) 0.117(2) 0.115(2) 0.0062(19) -0.0003(19) -0.018(2)
C54B 0.095(2) 0.117(3) 0.115(2) 0.007(2) 0.001(2) -0.018(2)
C55B 0.093(2) 0.117(2) 0.113(2) 0.007(2) 0.0015(19) -0.017(2)
C56B 0.091(2) 0.116(2) 0.109(2) 0.0050(19) 0.0012(19) -0.016(2)
N11C 0.087(2) 0.148(3) 0.103(3) 0.004(2) 0.002(2) -0.028(2)
C12C 0.088(2) 0.148(3) 0.103(2) 0.002(2) 0.0026(18) -0.029(2)
C13C 0.087(2) 0.149(3) 0.104(3) 0.004(2) 0.002(2) -0.029(2)
C14C 0.087(3) 0.149(3) 0.105(3) 0.004(2) 0.002(2) -0.028(2)
C15C 0.087(3) 0.149(3) 0.105(3) 0.005(3) 0.001(2) -0.028(2)
C16C 0.087(3) 0.149(3) 0.104(3) 0.005(2) 0.002(2) -0.028(2)
N21C 0.091(2) 0.145(3) 0.101(2) -0.002(2) 0.0032(17) -0.029(2)
N22C 0.090(2) 0.146(3) 0.101(2) -0.001(2) 0.0029(18) -0.029(2)
C23C 0.089(2) 0.146(3) 0.101(2) 0.000(2) 0.0028(18) -0.029(2)
C24C 0.090(2) 0.146(3) 0.101(2) 0.000(2) 0.0030(19) -0.029(2)
C25C 0.091(2) 0.145(3) 0.101(2) -0.001(2) 0.0028(19) -0.029(2)
C26C 0.092(2) 0.146(3) 0.101(2) -0.004(2) 0.0042(17) -0.028(2)
C31C 0.093(2) 0.147(3) 0.102(2) -0.006(2) 0.0060(17) -0.028(2)
C32C 0.095(2) 0.148(3) 0.103(2) -0.007(2) 0.0070(19) -0.028(2)
C33C 0.096(2) 0.150(3) 0.104(2) -0.008(2) 0.0081(19) -0.028(2)
C34C 0.098(2) 0.152(3) 0.104(2) -0.010(2) 0.0085(18) -0.027(2)
C35C 0.096(2) 0.149(3) 0.103(2) -0.008(2) 0.0070(19) -0.027(2)
C36C 0.094(2) 0.148(3) 0.102(2) -0.007(2) 0.0064(19) -0.028(2)
N41C 0.109(3) 0.165(3) 0.109(3) -0.010(2) 0.016(2) -0.026(2)
C42C 0.109(2) 0.164(3) 0.108(2) -0.010(2) 0.015(2) -0.026(2)
C43C 0.111(3) 0.164(3) 0.108(3) -0.010(2) 0.015(2) -0.026(2)
C44C 0.111(3) 0.165(3) 0.109(3) -0.009(2) 0.016(2) -0.026(3)
C45C 0.111(3) 0.165(3) 0.109(3) -0.009(3) 0.016(2) -0.026(3)
C46C 0.110(3) 0.165(3) 0.109(3) -0.010(3) 0.016(2) -0.026(3)
N51C 0.105(2) 0.159(3) 0.106(2) -0.011(2) 0.0117(19) -0.026(2)
N52C 0.106(2) 0.161(3) 0.107(2) -0.011(2) 0.013(2) -0.026(2)
C53C 0.107(2) 0.162(3) 0.107(2) -0.010(2) 0.014(2) -0.026(2)
C54C 0.107(2) 0.161(3) 0.106(2) -0.010(2) 0.012(2) -0.025(2)
C55C 0.106(2) 0.161(3) 0.106(2) -0.011(2) 0.012(2) -0.025(2)
C56C 0.102(2) 0.156(3) 0.106(2) -0.012(2) 0.0100(19) -0.026(2)
N11D 0.077(2) 0.139(3) 0.126(3) -0.031(2) 0.006(2) 0.008(2)
C12D 0.076(2) 0.138(3) 0.126(3) -0.031(2) 0.0066(18) 0.007(2)
C13D 0.077(2) 0.140(3) 0.126(3) -0.031(2) 0.007(2) 0.008(2)
C14D 0.078(3) 0.141(3) 0.127(3) -0.030(2) 0.006(2) 0.009(2)
C15D 0.078(3) 0.141(3) 0.127(3) -0.030(3) 0.006(2) 0.009(2)
C16D 0.077(3) 0.140(3) 0.126(3) -0.030(2) 0.006(2) 0.009(2)
N21D 0.077(2) 0.135(2) 0.127(2) -0.029(2) 0.0058(17) 0.0021(19)
N22D 0.076(2) 0.135(3) 0.126(2) -0.030(2) 0.0064(18) 0.003(2)
C23D 0.076(2) 0.136(3) 0.126(2) -0.031(2) 0.0065(18) 0.005(2)
C24D 0.076(2) 0.136(3) 0.126(3) -0.031(2) 0.0067(19) 0.004(2)
C25D 0.077(2) 0.135(3) 0.127(3) -0.030(2) 0.0064(19) 0.003(2)
C26D 0.0783(19) 0.134(3) 0.128(2) -0.028(2) 0.0050(17) 0.001(2)
C31D 0.0794(19) 0.134(2) 0.129(2) -0.026(2) 0.0050(17) -0.0008(19)
C32D 0.080(2) 0.134(3) 0.130(2) -0.025(2) 0.0048(19) -0.002(2)
C33D 0.081(2) 0.135(3) 0.131(2) -0.024(2) 0.0053(19) -0.003(2)
C34D 0.0809(19) 0.137(3) 0.132(2) -0.024(2) 0.0063(18) -0.0045(19)
C35D 0.081(2) 0.136(3) 0.131(2) -0.025(2) 0.0062(19) -0.003(2)
C36D 0.080(2) 0.135(3) 0.130(2) -0.025(2) 0.0057(19) -0.002(2)
N41D 0.080(2) 0.144(3) 0.136(3) -0.024(2) 0.018(2) -0.009(2)
C42D 0.080(2) 0.143(3) 0.136(3) -0.024(2) 0.016(2) -0.009(2)
C43D 0.080(2) 0.143(3) 0.137(3) -0.024(2) 0.017(2) -0.009(2)
C44D 0.081(3) 0.144(3) 0.138(3) -0.025(3) 0.018(2) -0.009(2)
C45D 0.080(3) 0.144(3) 0.137(3) -0.025(3) 0.019(2) -0.009(2)
C46D 0.080(3) 0.144(3) 0.137(3) -0.024(2) 0.018(2) -0.009(2)
N51D 0.080(2) 0.140(3) 0.134(2) -0.023(2) 0.0106(19) -0.0074(19)
N52D 0.080(2) 0.141(3) 0.135(3) -0.024(2) 0.012(2) -0.008(2)
C53D 0.080(2) 0.141(3) 0.135(3) -0.023(2) 0.013(2) -0.008(2)
C54D 0.080(2) 0.141(3) 0.135(3) -0.023(2) 0.012(2) -0.008(2)
C55D 0.080(2) 0.141(3) 0.134(3) -0.023(2) 0.011(2) -0.007(2)
C56D 0.082(2) 0.139(3) 0.134(2) -0.024(2) 0.0080(19) -0.0068(19)
N11E 0.088(2) 0.128(3) 0.151(3) -0.024(3) 0.010(2) 0.015(2)
C12E 0.088(2) 0.128(2) 0.150(3) -0.024(2) 0.010(2) 0.014(2)
C13E 0.089(3) 0.129(3) 0.152(3) -0.024(3) 0.009(2) 0.015(2)
C14E 0.090(3) 0.129(3) 0.153(3) -0.023(3) 0.009(2) 0.015(2)
C15E 0.090(3) 0.129(3) 0.153(3) -0.023(3) 0.009(2) 0.015(2)
C16E 0.089(3) 0.129(3) 0.153(3) -0.023(3) 0.010(2) 0.015(2)
N21E 0.085(2) 0.127(2) 0.147(3) -0.026(2) 0.014(2) 0.0108(19)
N22E 0.085(2) 0.127(2) 0.147(3) -0.026(2) 0.013(2) 0.0114(19)
C23E 0.086(2) 0.128(2) 0.148(3) -0.026(2) 0.011(2) 0.0133(19)
C24E 0.087(2) 0.129(2) 0.148(3) -0.027(2) 0.012(2) 0.013(2)
C25E 0.086(2) 0.129(2) 0.147(3) -0.027(2) 0.013(2) 0.012(2)
C26E 0.085(2) 0.126(2) 0.146(3) -0.024(2) 0.017(2) 0.0072(19)
C31E 0.084(2) 0.123(2) 0.145(2) -0.020(2) 0.0203(19) 0.0029(19)
C32E 0.084(2) 0.122(2) 0.144(3) -0.018(2) 0.022(2) 0.000(2)
C33E 0.084(2) 0.120(2) 0.144(3) -0.016(2) 0.024(2) -0.002(2)
C34E 0.083(2) 0.118(2) 0.142(2) -0.015(2) 0.0253(19) -0.0038(18)
C35E 0.084(2) 0.119(2) 0.143(3) -0.017(2) 0.023(2) -0.001(2)
C36E 0.084(2) 0.121(2) 0.144(3) -0.019(2) 0.021(2) 0.001(2)
N41E 0.084(2) 0.106(2) 0.137(3) -0.003(2) 0.028(2) -0.0064(19)
C42E 0.083(2) 0.106(2) 0.136(3) -0.004(2) 0.028(2) -0.0066(18)
C43E 0.083(2) 0.105(3) 0.136(3) -0.003(2) 0.028(2) -0.006(2)
C44E 0.083(2) 0.105(3) 0.137(3) -0.003(2) 0.028(2) -0.006(2)
C45E 0.084(2) 0.105(3) 0.137(3) -0.002(3) 0.028(2) -0.006(2)
C46E 0.084(2) 0.106(3) 0.138(3) -0.002(2) 0.028(2) -0.006(2)
N51E 0.0828(19) 0.111(2) 0.138(2) -0.009(2) 0.0276(19) -0.0060(17)
N52E 0.083(2) 0.109(2) 0.137(3) -0.007(2) 0.028(2) -0.0069(18)
C53E 0.0829(19) 0.108(2) 0.136(3) -0.007(2) 0.0274(19) -0.0066(17)
C54E 0.083(2) 0.109(2) 0.137(3) -0.008(2) 0.027(2) -0.0062(18)
C55E 0.083(2) 0.111(2) 0.137(3) -0.009(2) 0.027(2) -0.0060(19)
C56E 0.082(2) 0.114(2) 0.140(2) -0.011(2) 0.0277(19) -0.0065(18)
N11F 0.087(2) 0.115(3) 0.154(3) -0.030(3) 0.004(2) 0.004(2)
C12F 0.087(2) 0.114(2) 0.154(3) -0.030(2) 0.003(2) 0.004(2)
C13F 0.089(2) 0.116(3) 0.155(3) -0.029(3) 0.004(2) 0.003(2)
C14F 0.090(2) 0.117(3) 0.155(3) -0.029(3) 0.005(2) 0.002(2)
C15F 0.089(3) 0.117(3) 0.155(3) -0.029(3) 0.005(2) 0.003(2)
C16F 0.088(2) 0.116(3) 0.154(3) -0.030(3) 0.004(2) 0.004(2)
N21F 0.085(2) 0.112(2) 0.152(3) -0.033(2) 0.0011(19) 0.0073(19)
N22F 0.084(2) 0.111(2) 0.152(3) -0.033(2) 0.002(2) 0.007(2)
C23F 0.085(2) 0.112(2) 0.153(3) -0.032(2) 0.002(2) 0.006(2)
C24F 0.085(2) 0.112(2) 0.154(3) -0.032(2) 0.001(2) 0.006(2)
C25F 0.085(2) 0.111(2) 0.153(3) -0.033(2) 0.001(2) 0.007(2)
C26F 0.086(2) 0.112(2) 0.150(3) -0.034(2) 0.001(2) 0.0076(19)
C31F 0.087(2) 0.112(2) 0.149(3) -0.034(2) 0.0022(19) 0.0077(19)
C32F 0.088(2) 0.112(2) 0.148(3) -0.034(2) 0.003(2) 0.0081(19)
C33F 0.088(2) 0.112(2) 0.148(3) -0.034(2) 0.004(2) 0.0079(19)
C34F 0.088(2) 0.112(2) 0.148(3) -0.034(2) 0.0043(19) 0.0079(18)
C35F 0.088(2) 0.112(2) 0.149(3) -0.034(2) 0.004(2) 0.0078(19)
C36F 0.087(2) 0.112(2) 0.149(3) -0.034(2) 0.003(2) 0.008(2)
N41F 0.097(3) 0.110(3) 0.150(3) -0.030(2) 0.005(2) 0.003(2)
C42F 0.096(2) 0.110(2) 0.149(3) -0.031(2) 0.006(2) 0.0041(19)
C43F 0.098(3) 0.111(3) 0.149(3) -0.031(2) 0.005(2) 0.003(2)
C44F 0.099(3) 0.112(3) 0.149(3) -0.030(3) 0.005(2) 0.003(2)
C45F 0.099(3) 0.111(3) 0.150(3) -0.030(3) 0.004(3) 0.003(2)
C46F 0.098(3) 0.111(3) 0.150(3) -0.030(3) 0.004(2) 0.002(2)
N51F 0.090(2) 0.110(2) 0.149(3) -0.033(2) 0.006(2) 0.0072(18)
N52F 0.090(2) 0.109(2) 0.149(3) -0.032(2) 0.007(2) 0.0065(19)
C53F 0.092(2) 0.110(2) 0.149(3) -0.032(2) 0.007(2) 0.0056(18)
C54F 0.092(2) 0.110(2) 0.149(3) -0.032(2) 0.008(2) 0.0063(19)
C55F 0.090(2) 0.110(2) 0.149(3) -0.032(2) 0.007(2) 0.0070(19)
C56F 0.089(2) 0.111(2) 0.148(3) -0.033(2) 0.005(2) 0.0077(18)
P2 0.099(2) 0.102(2) 0.111(3) 0.0062(19) -0.0077(19) -0.0139(19)
P3 0.086(3) 0.107(3) 0.244(6) 0.014(3) 0.001(3) -0.007(2)
P4 0.156(5) 0.147(5) 0.313(9) 0.021(5) 0.086(5) 0.042(4)
P7 0.080(3) 0.194(7) 0.165(6) 0.000 0.016(3) 0.000
P8 0.089(3) 0.194(6) 0.121(4) 0.000 0.001(3) 0.000

loop_
_atom_type_symbol
_atom_type_description
_atom_type_scat_dispersion_real
_atom_type_scat_dispersion_imag
_atom_type_scat_source
C C 0.0033 0.0016 'International Tables Vol C Tables 4.2.6.8 and 6.1.1.4'
H H 0.0000 0.0000 'International Tables Vol C Tables 4.2.6.8 and 6.1.1.4'
F F 0.0171 0.0103 'International Tables Vol C Tables 4.2.6.8 and 6.1.1.4'
P P 0.1023 0.0942 'International Tables Vol C Tables 4.2.6.8 and 6.1.1.4'
Ru Ru -1.2594 0.8363 'International Tables Vol C Tables 4.2.6.8 and 6.1.1.4'
Ag Ag -0.8971 1.1015 'International Tables Vol C Tables 4.2.6.8 and 6.1.1.4'
N N 0.0061 0.0033 'International Tables Vol C Tables 4.2.6.8 and 6.1.1.4'

loop_
_geom_angle_atom_site_label_1
_geom_angle_atom_site_label_2
_geom_angle_atom_site_label_3
_geom_angle
_geom_angle_site_symmetry_1
_geom_angle_site_symmetry_3
N21B Ru1 N22C 102.0(3) . .
N21B Ru1 N11A 87.2(3) . .
N22C Ru1 N11A 170.7(3) . .
N21B Ru1 N11C 169.8(3) . .
N22C Ru1 N11C 77.2(3) . .
N11A Ru1 N11C 93.8(3) . .
N21B Ru1 N11B 76.3(3) . .
N22C Ru1 N11B 88.0(4) . .
N11A Ru1 N11B 94.8(4) . .
N11C Ru1 N11B 93.5(3) . .
N21B Ru1 N22A 102.2(3) . .
N22C Ru1 N22A 99.4(4) . .
N11A Ru1 N22A 77.8(4) . .
N11C Ru1 N22A 87.8(3) . .
N11B Ru1 N22A 172.5(4) . .
N22D Ru2 N22F 102.0(3) . .
N22D Ru2 N22E 101.1(4) . .
N22F Ru2 N22E 100.8(4) . .
N22D Ru2 N11F 88.8(4) . .
N22F Ru2 N11F 77.4(4) . .
N22E Ru2 N11F 170.1(4) . .
N22D Ru2 N11D 76.7(3) . .
N22F Ru2 N11D 170.6(4) . .
N22E Ru2 N11D 88.5(3) . .
N11F Ru2 N11D 93.2(3) . .
N22D Ru2 N11E 170.9(3) . .
N22F Ru2 N11E 87.1(3) . .
N22E Ru2 N11E 76.5(4) . .
N11F Ru2 N11E 93.6(4) . .
N11D Ru2 N11E 94.4(3) . .
N52D Ag1 N41C 121.8(3) . .
N52D Ag1 N52C 132.3(3) . .
N41C Ag1 N52C 71.1(3) . .
N52D Ag1 N41D 71.3(3) . .
N41C Ag1 N41D 156.7(3) . .
N52C Ag1 N41D 116.2(3) . .
N52F Ag2 N52F 129.0(9) . 2
N52F Ag2 N41F 120.5(3) . 2
N52F Ag2 N41F 71.1(7) 2 2
N52F Ag2 N41F 71.1(3) . .
N52F Ag2 N41F 120.5(8) 2 .
N41F Ag2 N41F 155.3(4) 2 .
N41B Ag3 N41B 156.6(4) 2 .
N41B Ag3 N52B 120.0(3) 2 .
N41B Ag3 N52B 70.7(3) . .
N41B Ag3 N52B 70.7(7) 2 2
N41B Ag3 N52B 120.0(7) . 2
N52B Ag3 N52B 130.8(10) . 2
N41E Ag4 N52A 123.8(3) . .
N41E Ag4 N41A 152.1(3) . .
N52A Ag4 N41A 73.4(3) . .
N41E Ag4 N52E 71.4(3) . .
N52A Ag4 N52E 125.7(3) . .
N41A Ag4 N52E 118.8(3) . .
C12A N11A C16A 120.0 . .
C12A N11A Ru1 114.6(6) . .
C16A N11A Ru1 125.4(6) . .
C23A C12A C13A 123.1(8) . .
C23A C12A N11A 116.9(8) . .
C13A C12A N11A 120.0 . .
C12A C13A C14A 120.0 . .
C12A C13A H13A 120.0 . .
C14A C13A H13A 120.0 . .
C15A C14A C13A 120.0 . .
C15A C14A H14A 120.0 . .
C13A C14A H14A 120.0 . .
C14A C15A C16A 120.0 . .
C14A C15A H15A 120.0 . .
C16A C15A H15A 120.0 . .
C15A C16A N11A 120.0 . .
C15A C16A H16A 120.0 . .
N11A C16A H16A 120.0 . .
C26A N21A C25A 132.9(10) . .
C26A N21A N22A 118.8(10) . .
C25A N21A N22A 108.0 . .
C23A N22A N21A 108.0 . .
C23A N22A Ru1 112.2(6) . .
N21A N22A Ru1 139.1(6) . .
C12A C23A N22A 116.7(9) . .
C12A C23A C24A 134.8(9) . .
N22A C23A C24A 108.0 . .
C23A C24A C25A 108.0 . .
C23A C24A H24A 126.0 . .
C25A C24A H24A 126.0 . .
N21A C25A C24A 108.0 . .
N21A C25A H25A 126.0 . .
C24A C25A H25A 126.0 . .
N21A C26A C31A 113.7(11) . .
N21A C26A H26A 108.8 . .
C31A C26A H26A 108.8 . .
N21A C26A H26B 108.8 . .
C31A C26A H26B 108.8 . .
H26A C26A H26B 107.7 . .
C32A C31A C36A 120.0 . .
C32A C31A C26A 124.2(9) . .
C36A C31A C26A 115.5(9) . .
C33A C32A C31A 120.0 . .
C33A C32A H32A 120.0 . .
C31A C32A H32A 120.0 . .
C34A C33A C32A 120.0 . .
C34A C33A H33A 120.0 . .
C32A C33A H33A 120.0 . .
C35A C34A C33A 120.0 . .
C35A C34A C56A 118.0(9) . 2
C33A C34A C56A 122.0(9) . 2
C36A C35A C34A 120.0 . .
C36A C35A H35A 120.0 . .
C34A C35A H35A 120.0 . .
C35A C36A C31A 120.0 . .
C35A C36A H36A 120.0 . .
C31A C36A H36A 120.0 . .
C42A N41A C46A 120.0 . .
C42A N41A Ag4 115.3(5) . .
C46A N41A Ag4 123.5(5) . .
N41A C42A C43A 120.0 . .
N41A C42A C53A 116.3(7) . .
C43A C42A C53A 123.6(7) . .
C44A C43A C42A 120.0 . .
C44A C43A H43A 120.0 . .
C42A C43A H43A 120.0 . .
C43A C44A C45A 120.0 . .
C43A C44A H44A 120.0 . .
C45A C44A H44A 120.0 . .
C46A C45A C44A 120.0 . .
C46A C45A H45A 120.0 . .
C44A C45A H45A 120.0 . .
C45A C46A N41A 120.0 . .
C45A C46A H46A 120.0 . .
N41A C46A H46A 120.0 . .
C56A N51A N52A 122.4(10) . .
C56A N51A C55A 129.5(10) . .
N52A N51A C55A 108.0 . .
C53A N52A N51A 108.0 . .
C53A N52A Ag4 113.6(5) . .
N51A N52A Ag4 138.3(5) . .
N52A C53A C54A 108.0 . .
N52A C53A C42A 119.3(7) . .
C54A C53A C42A 132.7(7) . .
C53A C54A C55A 108.0 . .
C53A C54A H54A 126.0 . .
C55A C54A H54A 126.0 . .
N51A C55A C54A 108.0 . .
N51A C55A H55A 126.0 . .
C54A C55A H55A 126.0 . .
N51A C56A C34A 114(3) . 2
N51A C56A H56A 108.8 . .
C34A C56A H56A 108.8 2 .
N51A C56A H56B 108.8 . .
C34A C56A H56B 108.8 2 .
H56A C56A H56B 107.7 . .
C12B N11B C16B 120.0 . .
C12B N11B Ru1 115.4(4) . .
C16B N11B Ru1 124.4(4) . .
C25B C12B C13B 124.5(6) . .
C25B C12B N11B 115.5(6) . .
C13B C12B N11B 120.0 . .
C12B C13B C14B 120.0 . .
C12B C13B H13B 120.0 . .
C14B C13B H13B 120.0 . .
C15B C14B C13B 120.0 . .
C15B C14B H14B 120.0 . .
C13B C14B H14B 120.0 . .
C14B C15B C16B 120.0 . .
C14B C15B H15B 120.0 . .
C16B C15B H15B 120.0 . .
C15B C16B N11B 120.0 . .
C15B C16B H16B 120.0 . .
N11B C16B H16B 120.0 . .
C25B N21B N22B 108.0 . .
C25B N21B Ru1 115.0(4) . .
N22B N21B Ru1 136.8(4) . .
C23B N22B N21B 108.0 . .
C23B N22B C26B 127.7(7) . .
N21B N22B C26B 124.1(7) . .
C24B C23B N22B 108.0 . .
C24B C23B H23B 126.0 . .
N22B C23B H23B 126.0 . .
C23B C24B C25B 108.0 . .
C23B C24B H24B 126.0 . .
C25B C24B H24B 126.0 . .
C12B C25B N21B 116.6(6) . .
C12B C25B C24B 135.1(6) . .
N21B C25B C24B 108.0 . .
N22B C26B C31B 112.5(10) . .
N22B C26B H26C 109.1 . .
C31B C26B H26C 109.1 . .
N22B C26B H26D 109.1 . .
C31B C26B H26D 109.1 . .
H26C C26B H26D 107.8 . .
C32B C31B C36B 120.0 . .
C32B C31B C26B 122.4(7) . .
C36B C31B C26B 117.5(7) . .
C31B C32B C33B 120.0 . .
C31B C32B H32B 120.0 . .
C33B C32B H32B 120.0 . .
C32B C33B C34B 120.0 . .
C32B C33B H33B 120.0 . .
C34B C33B H33B 120.0 . .
C35B C34B C33B 120.0 . .
C35B C34B C56B 119.1(8) . .
C33B C34B C56B 120.9(8) . .
C34B C35B C36B 120.0 . .
C34B C35B H35B 120.0 . .
C36B C35B H35B 120.0 . .
C35B C36B C31B 120.0 . .
C35B C36B H36B 120.0 . .
C31B C36B H36B 120.0 . .
C42B N41B C46B 120.0 . .
C42B N41B Ag3 117.9(4) . .
C46B N41B Ag3 122.1(4) . .
C53B C42B N41B 116.7(7) . .
C53B C42B C43B 123.3(7) . .
N41B C42B C43B 120.0 . .
C42B C43B C44B 120.0 . .
C42B C43B H43B 120.0 . .
C44B C43B H43B 120.0 . .
C45B C44B C43B 120.0 . .
C45B C44B H44B 120.0 . .
C43B C44B H44B 120.0 . .
C44B C45B C46B 120.0 . .
C44B C45B H45B 120.0 . .
C46B C45B H45B 120.0 . .
C45B C46B N41B 120.0 . .
C45B C46B H46B 120.0 . .
N41B C46B H46B 120.0 . .
C56B N51B N52B 121.1(8) . .
C56B N51B C55B 130.9(8) . .
N52B N51B C55B 108.0 . .
N51B N52B C53B 108.0 . .
N51B N52B Ag3 136.4(4) . .
C53B N52B Ag3 114.6(4) . .
C42B C53B N52B 119.7(7) . .
C42B C53B C54B 132.3(7) . .
N52B C53B C54B 108.0 . .
C53B C54B C55B 108.0 . .
C53B C54B H54B 126.0 . .
C55B C54B H54B 126.0 . .
N51B C55B C54B 108.0 . .
N51B C55B H55B 126.0 . .
C54B C55B H55B 126.0 . .
N51B C56B C34B 108.4(9) . .
N51B C56B H56C 110.0 . .
C34B C56B H56C 110.0 . .
N51B C56B H56D 110.0 . .
C34B C56B H56D 110.0 . .
H56C C56B H56D 108.4 . .
C12C N11C C16C 120.0 . .
C12C N11C Ru1 116.0(4) . .
C16C N11C Ru1 124.0(4) . .
C23C C12C C13C 125.7(6) . .
C23C C12C N11C 114.2(6) . .
C13C C12C N11C 120.0 . .
C12C C13C C14C 120.0 . .
C12C C13C H13C 120.0 . .
C14C C13C H13C 120.0 . .
C15C C14C C13C 120.0 . .
C15C C14C H14C 120.0 . .
C13C C14C H14C 120.0 . .
C14C C15C C16C 120.0 . .
C14C C15C H15C 120.0 . .
C16C C15C H15C 120.0 . .
C15C C16C N11C 120.0 . .
C15C C16C H16C 120.0 . .
N11C C16C H16C 120.0 . .
C26C N21C C25C 129.7(8) . .
C26C N21C N22C 121.3(9) . .
C25C N21C N22C 108.0 . .
C23C N22C N21C 108.0 . .
C23C N22C Ru1 113.4(4) . .
N21C N22C Ru1 138.5(4) . .
C12C C23C C24C 133.1(7) . .
C12C C23C N22C 118.6(7) . .
C24C C23C N22C 108.0 . .
C23C C24C C25C 108.0 . .
C23C C24C H24C 126.0 . .
C25C C24C H24C 126.0 . .
C24C C25C N21C 108.0 . .
C24C C25C H25C 126.0 . .
N21C C25C H25C 126.0 . .
N21C C26C C31C 115.9(11) . .
N21C C26C H26E 108.3 . .
C31C C26C H26E 108.3 . .
N21C C26C H26F 108.3 . .
C31C C26C H26F 108.3 . .
H26E C26C H26F 107.4 . .
C32C C31C C36C 120.0 . .
C32C C31C C26C 124.2(7) . .
C36C C31C C26C 115.8(7) . .
C31C C32C C33C 120.0 . .
C31C C32C H32C 120.0 . .
C33C C32C H32C 120.0 . .
C34C C33C C32C 120.0 . .
C34C C33C H33C 120.0 . .
C32C C33C H33C 120.0 . .
C33C C34C C35C 120.0 . .
C33C C34C C56C 118.6(7) . .
C35C C34C C56C 121.4(7) . .
C34C C35C C36C 120.0 . .
C34C C35C H35C 120.0 . .
C36C C35C H35C 120.0 . .
C35C C36C C31C 120.0 . .
C35C C36C H36C 120.0 . .
C31C C36C H36C 120.0 . .
C42C N41C C46C 120.0 . .
C42C N41C Ag1 117.1(5) . .
C46C N41C Ag1 122.8(5) . .
C53C C42C C43C 123.9(8) . .
C53C C42C N41C 116.1(8) . .
C43C C42C N41C 120.0 . .
C44C C43C C42C 120.0 . .
C44C C43C H43C 120.0 . .
C42C C43C H43C 120.0 . .
C43C C44C C45C 120.0 . .
C43C C44C H44C 120.0 . .
C45C C44C H44C 120.0 . .
C46C C45C C44C 120.0 . .
C46C C45C H45C 120.0 . .
C44C C45C H45C 120.0 . .
C45C C46C N41C 120.0 . .
C45C C46C H46C 120.0 . .
N41C C46C H46C 120.0 . .
C56C N51C N52C 120.2(9) . .
C56C N51C C55C 131.7(9) . .
N52C N51C C55C 108.0 . .
C53C N52C N51C 108.0 . .
C53C N52C Ag1 112.7(5) . .
N51C N52C Ag1 138.2(5) . .
C42C C53C N52C 121.7(8) . .
C42C C53C C54C 130.2(8) . .
N52C C53C C54C 108.0 . .
C55C C54C C53C 108.0 . .
C55C C54C H54C 126.0 . .
C53C C54C H54C 126.0 . .
C54C C55C N51C 108.0 . .
C54C C55C H55C 126.0 . .
N51C C55C H55C 126.0 . .
N51C C56C C34C 108.8(12) . .
N51C C56C H56E 109.9 . .
C34C C56C H56E 109.9 . .
N51C C56C H56F 109.9 . .
C34C C56C H56F 109.9 . .
H56E C56C H56F 108.3 . .
C12D N11D C16D 120.0 . .
C12D N11D Ru2 116.2(4) . .
C16D N11D Ru2 123.8(4) . .
C23D C12D C13D 126.0(7) . .
C23D C12D N11D 114.0(7) . .
C13D C12D N11D 120.0 . .
C12D C13D C14D 120.0 . .
C12D C13D H13D 120.0 . .
C14D C13D H13D 120.0 . .
C15D C14D C13D 120.0 . .
C15D C14D H14D 120.0 . .
C13D C14D H14D 120.0 . .
C14D C15D C16D 120.0 . .
C14D C15D H15D 120.0 . .
C16D C15D H15D 120.0 . .
C15D C16D N11D 120.0 . .
C15D C16D H16D 120.0 . .
N11D C16D H16D 120.0 . .
C26D N21D N22D 123.0(9) . .
C26D N21D C25D 128.7(8) . .
N22D N21D C25D 108.0 . .
N21D N22D C23D 108.0 . .
N21D N22D Ru2 137.6(5) . .
C23D N22D Ru2 114.1(5) . .
C12D C23D C24D 133.6(7) . .
C12D C23D N22D 118.0(7) . .
C24D C23D N22D 108.0 . .
C23D C24D C25D 108.0 . .
C23D C24D H24D 126.0 . .
C25D C24D H24D 126.0 . .
C24D C25D N21D 108.0 . .
C24D C25D H25D 126.0 . .
N21D C25D H25D 126.0 . .
N21D C26D C31D 113.3(11) . .
N21D C26D H26G 108.9 . .
C31D C26D H26G 108.9 . .
N21D C26D H26H 108.9 . .
C31D C26D H26H 108.9 . .
H26G C26D H26H 107.7 . .
C32D C31D C36D 120.0 . .
C32D C31D C26D 117.2(7) . .
C36D C31D C26D 122.8(7) . .
C33D C32D C31D 120.0 . .
C33D C32D H32D 120.0 . .
C31D C32D H32D 120.0 . .
C32D C33D C34D 120.0 . .
C32D C33D H33D 120.0 . .
C34D C33D H33D 120.0 . .
C35D C34D C33D 120.0 . .
C35D C34D C56D 118.4(8) . .
C33D C34D C56D 121.4(8) . .
C34D C35D C36D 120.0 . .
C34D C35D H35D 120.0 . .
C36D C35D H35D 120.0 . .
C35D C36D C31D 120.0 . .
C35D C36D H36D 120.0 . .
C31D C36D H36D 120.0 . .
C42D N41D C46D 120.0 . .
C42D N41D Ag1 116.0(4) . .
C46D N41D Ag1 124.0(5) . .
C53D C42D N41D 115.8(7) . .
C53D C42D C43D 124.1(7) . .
N41D C42D C43D 120.0 . .
C44D C43D C42D 120.0 . .
C44D C43D H43D 120.0 . .
C42D C43D H43D 120.0 . .
C43D C44D C45D 120.0 . .
C43D C44D H44D 120.0 . .
C45D C44D H44D 120.0 . .
C44D C45D C46D 120.0 . .
C44D C45D H45D 120.0 . .
C46D C45D H45D 120.0 . .
C45D C46D N41D 120.0 . .
C45D C46D H46D 120.0 . .
N41D C46D H46D 120.0 . .
C56D N51D C55D 133.9(9) . .
C56D N51D N52D 118.0(9) . .
C55D N51D N52D 108.0 . .
C53D N52D N51D 108.0 . .
C53D N52D Ag1 114.0(5) . .
N51D N52D Ag1 136.2(5) . .
C42D C53D N52D 121.3(8) . .
C42D C53D C54D 130.7(8) . .
N52D C53D C54D 108.0 . .
C55D C54D C53D 108.0 . .
C55D C54D H54D 126.0 . .
C53D C54D H54D 126.0 . .
C54D C55D N51D 108.0 . .
C54D C55D H55D 126.0 . .
N51D C55D H55D 126.0 . .
N51D C56D C34D 112.2(12) . .
N51D C56D H56G 109.2 . .
C34D C56D H56G 109.2 . .
N51D C56D H56H 109.2 . .
C34D C56D H56H 109.2 . .
H56G C56D H56H 107.9 . .
C12E N11E C16E 120.0 . .
C12E N11E Ru2 116.7(5) . .
C16E N11E Ru2 123.3(5) . .
C23E C12E C13E 127.8(7) . .
C23E C12E N11E 112.2(7) . .
C13E C12E N11E 120.0 . .
C12E C13E C14E 120.0 . .
C12E C13E H13E 120.0 . .
C14E C13E H13E 120.0 . .
C15E C14E C13E 120.0 . .
C15E C14E H14E 120.0 . .
C13E C14E H14E 120.0 . .
C14E C15E C16E 120.0 . .
C14E C15E H15E 120.0 . .
C16E C15E H15E 120.0 . .
C15E C16E N11E 120.0 . .
C15E C16E H16E 120.0 . .
N11E C16E H16E 120.0 . .
C26E N21E C25E 129.4(9) . .
C26E N21E N22E 122.5(9) . .
C25E N21E N22E 108.0 . .
N21E N22E C23E 108.0 . .
N21E N22E Ru2 137.7(5) . .
C23E N22E Ru2 113.7(5) . .
C12E C23E C24E 132.3(8) . .
C12E C23E N22E 119.1(8) . .
C24E C23E N22E 108.0 . .
C25E C24E C23E 108.0 . .
C25E C24E H24E 126.0 . .
C23E C24E H24E 126.0 . .
N21E C25E C24E 108.0 . .
N21E C25E H25E 126.0 . .
C24E C25E H25E 126.0 . .
N21E C26E C31E 117.8(11) . .
N21E C26E H26I 107.8 . .
C31E C26E H26I 107.8 . .
N21E C26E H26J 107.8 . .
C31E C26E H26J 107.8 . .
H26I C26E H26J 107.2 . .
C32E C31E C36E 120.0 . .
C32E C31E C26E 121.6(8) . .
C36E C31E C26E 118.2(8) . .
C31E C32E C33E 120.0 . .
C31E C32E H32E 120.0 . .
C33E C32E H32E 120.0 . .
C32E C33E C34E 120.0 . .
C32E C33E H33E 120.0 . .
C34E C33E H33E 120.0 . .
C33E C34E C35E 120.0 . .
C33E C34E C56E 120.8(8) . .
C35E C34E C56E 119.1(8) . .
C36E C35E C34E 120.0 . .
C36E C35E H35E 120.0 . .
C34E C35E H35E 120.0 . .
C35E C36E C31E 120.0 . .
C35E C36E H36E 120.0 . .
C31E C36E H36E 120.0 . .
C42E N41E C46E 120.0 . .
C42E N41E Ag4 116.3(4) . .
C46E N41E Ag4 122.6(4) . .
C53E C42E C43E 122.8(6) . .
C53E C42E N41E 117.1(6) . .
C43E C42E N41E 120.0 . .
C42E C43E C44E 120.0 . .
C42E C43E H43E 120.0 . .
C44E C43E H43E 120.0 . .
C45E C44E C43E 120.0 . .
C45E C44E H44E 120.0 . .
C43E C44E H44E 120.0 . .
C44E C45E C46E 120.0 . .
C44E C45E H45E 120.0 . .
C46E C45E H45E 120.0 . .
C45E C46E N41E 120.0 . .
C45E C46E H46E 120.0 . .
N41E C46E H46E 120.0 . .
C56E N51E C55E 130.8(8) . .
C56E N51E N52E 120.8(8) . .
C55E N51E N52E 108.0 . .
N51E N52E C53E 108.0 . .
N51E N52E Ag4 138.8(4) . .
C53E N52E Ag4 113.2(4) . .
C42E C53E C54E 131.6(7) . .
C42E C53E N52E 120.2(7) . .
C54E C53E N52E 108.0 . .
C53E C54E C55E 108.0 . .
C53E C54E H54E 126.0 . .
C55E C54E H54E 126.0 . .
N51E C55E C54E 108.0 . .
N51E C55E H55E 126.0 . .
C54E C55E H55E 126.0 . .
N51E C56E C34E 116.7(11) . .
N51E C56E H56I 108.1 . .
C34E C56E H56I 108.1 . .
N51E C56E H56J 108.1 . .
C34E C56E H56J 108.1 . .
H56I C56E H56J 107.3 . .
C12F N11F C16F 120.0 . .
C12F N11F Ru2 115.3(5) . .
C16F N11F Ru2 124.6(5) . .
C23F C12F C13F 124.9(7) . .
C23F C12F N11F 115.1(7) . .
C13F C12F N11F 120.0 . .
C14F C13F C12F 120.0 . .
C14F C13F H13F 120.0 . .
C12F C13F H13F 120.0 . .
C13F C14F C15F 120.0 . .
C13F C14F H14F 120.0 . .
C15F C14F H14F 120.0 . .
C16F C15F C14F 120.0 . .
C16F C15F H15F 120.0 . .
C14F C15F H15F 120.0 . .
C15F C16F N11F 120.0 . .
C15F C16F H16F 120.0 . .
N11F C16F H16F 120.0 . .
C26F N21F N22F 122.8(9) . .
C26F N21F C25F 129.2(9) . .
N22F N21F C25F 108.0 . .
C23F N22F N21F 108.0 . .
C23F N22F Ru2 113.9(5) . .
N21F N22F Ru2 137.7(5) . .
C12F C23F C24F 134.7(7) . .
C12F C23F N22F 116.8(7) . .
C24F C23F N22F 108.0 . .
C23F C24F C25F 108.0 . .
C23F C24F H24F 126.0 . .
C25F C24F H24F 126.0 . .
N21F C25F C24F 108.0 . .
N21F C25F H25F 126.0 . .
C24F C25F H25F 126.0 . .
N21F C26F C31F 112.7(12) . .
N21F C26F H26K 109.1 . .
C31F C26F H26K 109.1 . .
N21F C26F H26L 109.1 . .
C31F C26F H26L 109.1 . .
H26K C26F H26L 107.8 . .
C32F C31F C36F 120.0 . .
C32F C31F C26F 116.3(8) . .
C36F C31F C26F 123.6(8) . .
C31F C32F C33F 120.0 . .
C31F C32F H32F 120.0 . .
C33F C32F H32F 120.0 . .
C32F C33F C34F 120.0 . .
C32F C33F H33F 120.0 . .
C34F C33F H33F 120.0 . .
C35F C34F C33F 120.0 . .
C35F C34F C56F 119.0(9) . .
C33F C34F C56F 120.9(9) . .
C34F C35F C36F 120.0 . .
C34F C35F H35F 120.0 . .
C36F C35F H35F 120.0 . .
C35F C36F C31F 120.0 . .
C35F C36F H36F 120.0 . .
C31F C36F H36F 120.0 . .
C42F N41F C46F 120.0 . .
C42F N41F Ag2 115.5(4) . .
C46F N41F Ag2 124.4(4) . .
C53F C42F C43F 121.3(8) . .
C53F C42F N41F 118.6(8) . .
C43F C42F N41F 120.0 . .
C44F C43F C42F 120.0 . .
C44F C43F H43F 120.0 . .
C42F C43F H43F 120.0 . .
C45F C44F C43F 120.0 . .
C45F C44F H44F 120.0 . .
C43F C44F H44F 120.0 . .
C44F C45F C46F 120.0 . .
C44F C45F H45F 120.0 . .
C46F C45F H45F 120.0 . .
C45F C46F N41F 120.0 . .
C45F C46F H46F 120.0 . .
N41F C46F H46F 120.0 . .
C56F N51F N52F 120.6(9) . .
C56F N51F C55F 131.4(9) . .
N52F N51F C55F 108.0 . .
C53F N52F N51F 108.0 . .
C53F N52F Ag2 115.8(5) . .
N51F N52F Ag2 135.3(5) . .
C42F C53F N52F 117.8(8) . .
C42F C53F C54F 134.0(8) . .
N52F C53F C54F 108.0 . .
C53F C54F C55F 108.0 . .
C53F C54F H54F 126.0 . .
C55F C54F H54F 126.0 . .
N51F C55F C54F 108.0 . .
N51F C55F H55F 126.0 . .
C54F C55F H55F 126.0 . .
N51F C56F C34F 110.4(11) . .
N51F C56F H56K 109.6 . .
C34F C56F H56K 109.6 . .
N51F C56F H56L 109.6 . .
C34F C56F H56L 109.6 . .
H56K C56F H56L 108.1 . .
F5 P1 F2 94.7(7) . .
F5 P1 F1 94.7(7) . .
F2 P1 F1 90.3(7) . .
F5 P1 F3 93.2(7) . .
F2 P1 F3 172.1(9) . .
F1 P1 F3 90.0(7) . .
F5 P1 F6 93.0(7) . .
F2 P1 F6 89.8(7) . .
F1 P1 F6 172.3(9) . .
F3 P1 F6 88.8(7) . .
F5 P1 F4 178.7(9) . .
F2 P1 F4 85.9(6) . .
F1 P1 F4 86.5(7) . .
F3 P1 F4 86.2(6) . .
F6 P1 F4 85.8(6) . .
F25 P2 F22 177.1(5) . .
F25 P2 F24 88.3(5) . .
F22 P2 F24 88.9(4) . .
F25 P2 F23 91.1(5) . .
F22 P2 F23 89.5(5) . .
F24 P2 F23 89.4(5) . .
F25 P2 F26 89.9(6) . .
F22 P2 F26 89.4(5) . .
F24 P2 F26 90.6(5) . .
F23 P2 F26 178.9(6) . .
F25 P2 F21 93.6(6) . .
F22 P2 F21 89.3(5) . .
F24 P2 F21 177.1(6) . .
F23 P2 F21 88.3(6) . .
F26 P2 F21 91.7(6) . .
F35 P3 F32 174.0(9) . .
F35 P3 F36 83.7(7) . .
F32 P3 F36 91.1(8) . .
F35 P3 F31 88.2(7) . .
F32 P3 F31 96.7(9) . .
F36 P3 F31 170.5(7) . .
F35 P3 F34 91.5(7) . .
F32 P3 F34 91.4(8) . .
F36 P3 F34 89.4(7) . .
F31 P3 F34 95.9(7) . .
F35 P3 F33 81.8(7) . .
F32 P3 F33 94.8(8) . .
F36 P3 F33 84.5(6) . .
F31 P3 F33 89.3(7) . .
F34 P3 F33 171.3(7) . .
F45 P4 F44 93.8(8) . .
F45 P4 F43 92.2(7) . .
F44 P4 F43 91.2(7) . .
F45 P4 F46 91.3(6) . .
F44 P4 F46 174.9(9) . .
F43 P4 F46 88.9(6) . .
F45 P4 F41 92.4(7) . .
F44 P4 F41 90.7(6) . .
F43 P4 F41 174.9(9) . .
F46 P4 F41 88.7(7) . .
F45 P4 F42 177.8(9) . .
F44 P4 F42 88.5(6) . .
F43 P4 F42 88.0(6) . .
F46 P4 F42 86.4(7) . .
F41 P4 F42 87.4(7) . .
F52 P5 F56 95.7(8) . .
F52 P5 F51 95.0(8) . .
F56 P5 F51 91.3(7) . .
F52 P5 F53 94.7(8) . .
F56 P5 F53 169.5(10) . .
F51 P5 F53 89.0(7) . .
F52 P5 F54 94.3(8) . .
F56 P5 F54 90.0(7) . .
F51 P5 F54 170.4(9) . .
F53 P5 F54 88.0(7) . .
F52 P5 F55 178.8(10) . .
F56 P5 F55 85.4(7) . .
F51 P5 F55 85.5(7) . .
F53 P5 F55 84.2(7) . .
F54 P5 F55 85.2(7) . .
F64 P6 F65 92.6(8) . .
F64 P6 F63 91.3(8) . .
F65 P6 F63 92.2(8) . .
F64 P6 F66 90.4(8) . .
F65 P6 F66 91.2(8) . .
F63 P6 F66 176.2(11) . .
F64 P6 F61 176.2(10) . .
F65 P6 F61 91.2(8) . .
F63 P6 F61 89.3(8) . .
F66 P6 F61 88.8(8) . .
F64 P6 F62 89.1(8) . .
F65 P6 F62 178.2(10) . .
F63 P6 F62 88.5(8) . .
F66 P6 F62 88.1(8) . .
F61 P6 F62 87.1(7) . .
F72 P7 F72 177.2(12) . 2_655
F72 P7 F71 88.5(8) . 2_655
F72 P7 F71 93.3(8) 2_655 2_655
F72 P7 F71 93.4(8) . .
F72 P7 F71 88.5(8) 2_655 .
F71 P7 F71 96.6(11) 2_655 .
F72 P7 F73 84.1(9) . .
F72 P7 F73 94.0(10) 2_655 .
F71 P7 F73 172.2(9) 2_655 .
F71 P7 F73 86.2(9) . .
F72 P7 F73 94.0(10) . 2_655
F72 P7 F73 84.1(9) 2_655 2_655
F71 P7 F73 86.2(9) 2_655 2_655
F71 P7 F73 172.2(9) . 2_655
F73 P7 F73 92.0(16) . 2_655
F83 P8 F83 107.6(9) . 2_556
F83 P8 F81 89.2(8) . 2_556
F83 P8 F81 91.0(6) 2_556 2_556
F83 P8 F81 91.0(6) . .
F83 P8 F81 89.2(8) 2_556 .
F81 P8 F81 179.6(12) 2_556 .
F83 P8 F82 72.4(9) . 2_556
F83 P8 F82 177.7(8) 2_556 2_556
F81 P8 F82 86.7(7) 2_556 2_556
F81 P8 F82 93.1(9) . 2_556
F83 P8 F82 177.7(8) . .
F83 P8 F82 72.4(9) 2_556 .
F81 P8 F82 93.1(9) 2_556 .
F81 P8 F82 86.7(7) . .
F82 P8 F82 107.6(9) 2_556 .

loop_
_geom_bond_atom_site_label_1
_geom_bond_atom_site_label_2
_geom_bond_distance
_geom_bond_site_symmetry_2
Ru1 N21B 2.053(5) .
Ru1 N22C 2.058(7) .
Ru1 N11A 2.073(7) .
Ru1 N11C 2.087(5) .
Ru1 N11B 2.095(6) .
Ru1 N22A 2.096(7) .
Ru2 N22D 2.051(7) .
Ru2 N22F 2.049(6) .
Ru2 N22E 2.052(7) .
Ru2 N11F 2.080(7) .
Ru2 N11D 2.094(5) .
Ru2 N11E 2.120(7) .
Ag1 N52D 2.288(7) .
Ag1 N41C 2.328(7) .
Ag1 N52C 2.332(6) .
Ag1 N41D 2.354(7) .
Ag2 N52F 2.288(7) .
Ag2 N52F 2.288(12) 2
Ag2 N41F 2.328(7) 2
Ag2 N41F 2.328(7) .
Ag3 N41B 2.317(6) 2
Ag3 N41B 2.317(6) .
Ag3 N52B 2.330(7) .
Ag3 N52B 2.330(12) 2
Ag4 N41E 2.293(6) .
Ag4 N52A 2.299(7) .
Ag4 N41A 2.308(6) .
Ag4 N52E 2.321(6) .
N11A C12A 1.3900 .
N11A C16A 1.3900 .
C12A C23A 1.344(11) .
C12A C13A 1.3900 .
C13A C14A 1.3900 .
C13A H13A 0.9500 .
C14A C15A 1.3900 .
C14A H14A 0.9500 .
C15A C16A 1.3900 .
C15A H15A 0.9500 .
C16A H16A 0.9500 .
N21A C26A 1.367(16) .
N21A C25A 1.4200 .
N21A N22A 1.4200 .
N22A C23A 1.4200 .
C23A C24A 1.4200 .
C24A C25A 1.4200 .
C24A H24A 0.9500 .
C25A H25A 0.9500 .
C26A C31A 1.443(15) .
C26A H26A 0.9900 .
C26A H26B 0.9900 .
C31A C32A 1.3900 .
C31A C36A 1.3900 .
C32A C33A 1.3900 .
C32A H32A 0.9500 .
C33A C34A 1.3900 .
C33A H33A 0.9500 .
C34A C35A 1.3900 .
C34A C56A 1.582(15) 2
C35A C36A 1.3900 .
C35A H35A 0.9500 .
C36A H36A 0.9500 .
N41A C42A 1.3900 .
N41A C46A 1.3900 .
C42A C43A 1.3900 .
C42A C53A 1.440(10) .
C43A C44A 1.3900 .
C43A H43A 0.9500 .
C44A C45A 1.3900 .
C44A H44A 0.9500 .
C45A C46A 1.3900 .
C45A H45A 0.9500 .
C46A H46A 0.9500 .
N51A C56A 1.312(15) .
N51A N52A 1.4200 .
N51A C55A 1.4200 .
N52A C53A 1.4200 .
C53A C54A 1.4200 .
C54A C55A 1.4200 .
C54A H54A 0.9500 .
C55A H55A 0.9500 .
C56A C34A 1.58(6) 2
C56A H56A 0.9900 .
C56A H56B 0.9900 .
N11B C12B 1.3900 .
N11B C16B 1.3900 .
C12B C25B 1.329(8) .
C12B C13B 1.3900 .
C13B C14B 1.3900 .
C13B H13B 0.9500 .
C14B C15B 1.3900 .
C14B H14B 0.9500 .
C15B C16B 1.3900 .
C15B H15B 0.9500 .
C16B H16B 0.9500 .
N21B C25B 1.4200 .
N21B N22B 1.4200 .
N22B C23B 1.4200 .
N22B C26B 1.419(14) .
C23B C24B 1.4200 .
C23B H23B 0.9500 .
C24B C25B 1.4200 .
C24B H24B 0.9500 .
C26B C31B 1.529(14) .
C26B H26C 0.9900 .
C26B H26D 0.9900 .
C31B C32B 1.3900 .
C31B C36B 1.3900 .
C32B C33B 1.3900 .
C32B H32B 0.9500 .
C33B C34B 1.3900 .
C33B H33B 0.9500 .
C34B C35B 1.3900 .
C34B C56B 1.537(14) .
C35B C36B 1.3900 .
C35B H35B 0.9500 .
C36B H36B 0.9500 .
N41B C42B 1.3900 .
N41B C46B 1.3900 .
C42B C53B 1.357(8) .
C42B C43B 1.3900 .
C43B C44B 1.3900 .
C43B H43B 0.9500 .
C44B C45B 1.3900 .
C44B H44B 0.9500 .
C45B C46B 1.3900 .
C45B H45B 0.9500 .
C46B H46B 0.9500 .
N51B C56B 1.395(13) .
N51B N52B 1.4200 .
N51B C55B 1.4200 .
N52B C53B 1.4200 .
C53B C54B 1.4200 .
C54B C55B 1.4200 .
C54B H54B 0.9500 .
C55B H55B 0.9500 .
C56B H56C 0.9900 .
C56B H56D 0.9900 .
N11C C12C 1.3900 .
N11C C16C 1.3900 .
C12C C23C 1.337(9) .
C12C C13C 1.3900 .
C13C C14C 1.3900 .
C13C H13C 0.9500 .
C14C C15C 1.3900 .
C14C H14C 0.9500 .
C15C C16C 1.3900 .
C15C H15C 0.9500 .
C16C H16C 0.9500 .
N21C C26C 1.398(13) .
N21C C25C 1.4200 .
N21C N22C 1.4200 .
N22C C23C 1.4200 .
C23C C24C 1.4200 .
C24C C25C 1.4200 .
C24C H24C 0.9500 .
C25C H25C 0.9500 .
C26C C31C 1.497(15) .
C26C H26E 0.9900 .
C26C H26F 0.9900 .
C31C C32C 1.3900 .
C31C C36C 1.3900 .
C32C C33C 1.3900 .
C32C H32C 0.9500 .
C33C C34C 1.3900 .
C33C H33C 0.9500 .
C34C C35C 1.3900 .
C34C C56C 1.572(15) .
C35C C36C 1.3900 .
C35C H35C 0.9500 .
C36C H36C 0.9500 .
N41C C42C 1.3900 .
N41C C46C 1.3900 .
C42C C53C 1.338(10) .
C42C C43C 1.3900 .
C43C C44C 1.3900 .
C43C H43C 0.9500 .
C44C C45C 1.3900 .
C44C H44C 0.9500 .
C45C C46C 1.3900 .
C45C H45C 0.9500 .
C46C H46C 0.9500 .
N51C C56C 1.406(17) .
N51C N52C 1.4200 .
N51C C55C 1.4200 .
N52C C53C 1.4200 .
C53C C54C 1.4200 .
C54C C55C 1.4200 .
C54C H54C 0.9500 .
C55C H55C 0.9500 .
C56C H56E 0.9900 .
C56C H56F 0.9900 .
N11D C12D 1.3900 .
N11D C16D 1.3900 .
C12D C23D 1.336(9) .
C12D C13D 1.3900 .
C13D C14D 1.3900 .
C13D H13D 0.9500 .
C14D C15D 1.3900 .
C14D H14D 0.9500 .
C15D C16D 1.3900 .
C15D H15D 0.9500 .
C16D H16D 0.9500 .
N21D C26D 1.400(13) .
N21D N22D 1.4200 .
N21D C25D 1.4200 .
N22D C23D 1.4200 .
C23D C24D 1.4200 .
C24D C25D 1.4200 .
C24D H24D 0.9500 .
C25D H25D 0.9500 .
C26D C31D 1.539(14) .
C26D H26G 0.9900 .
C26D H26H 0.9900 .
C31D C32D 1.3900 .
C31D C36D 1.3900 .
C32D C33D 1.3900 .
C32D H32D 0.9500 .
C33D C34D 1.3900 .
C33D H33D 0.9500 .
C34D C35D 1.3900 .
C34D C56D 1.562(14) .
C35D C36D 1.3900 .
C35D H35D 0.9500 .
C36D H36D 0.9500 .
N41D C42D 1.3900 .
N41D C46D 1.3900 .
C42D C53D 1.346(9) .
C42D C43D 1.3900 .
C43D C44D 1.3900 .
C43D H43D 0.9500 .
C44D C45D 1.3900 .
C44D H44D 0.9500 .
C45D C46D 1.3900 .
C45D H45D 0.9500 .
C46D H46D 0.9500 .
N51D C56D 1.349(16) .
N51D C55D 1.4200 .
N51D N52D 1.4200 .
N52D C53D 1.4200 .
C53D C54D 1.4200 .
C54D C55D 1.4200 .
C54D H54D 0.9500 .
C55D H55D 0.9500 .
C56D H56G 0.9900 .
C56D H56H 0.9900 .
N11E C12E 1.3900 .
N11E C16E 1.3900 .
C12E C23E 1.360(11) .
C12E C13E 1.3900 .
C13E C14E 1.3900 .
C13E H13E 0.9500 .
C14E C15E 1.3900 .
C14E H14E 0.9500 .
C15E C16E 1.3900 .
C15E H15E 0.9500 .
C16E H16E 0.9500 .
N21E C26E 1.320(15) .
N21E C25E 1.4200 .
N21E N22E 1.4200 .
N22E C23E 1.4200 .
C23E C24E 1.4200 .
C24E C25E 1.4200 .
C24E H24E 0.9500 .
C25E H25E 0.9500 .
C26E C31E 1.579(15) .
C26E H26I 0.9900 .
C26E H26J 0.9900 .
C31E C32E 1.3900 .
C31E C36E 1.3900 .
C32E C33E 1.3900 .
C32E H32E 0.9500 .
C33E C34E 1.3900 .
C33E H33E 0.9500 .
C34E C35E 1.3900 .
C34E C56E 1.494(15) .
C35E C36E 1.3900 .
C35E H35E 0.9500 .
C36E H36E 0.9500 .
N41E C42E 1.3900 .
N41E C46E 1.3900 .
C42E C53E 1.343(8) .
C42E C43E 1.3900 .
C43E C44E 1.3900 .
C43E H43E 0.9500 .
C44E C45E 1.3900 .
C44E H44E 0.9500 .
C45E C46E 1.3900 .
C45E H45E 0.9500 .
C46E H46E 0.9500 .
N51E C56E 1.400(14) .
N51E C55E 1.4200 .
N51E N52E 1.4200 .
N52E C53E 1.4200 .
C53E C54E 1.4200 .
C54E C55E 1.4200 .
C54E H54E 0.9500 .
C55E H55E 0.9500 .
C56E H56I 0.9900 .
C56E H56J 0.9900 .
N11F C12F 1.3900 .
N11F C16F 1.3900 .
C12F C23F 1.346(10) .
C12F C13F 1.3900 .
C13F C14F 1.3900 .
C13F H13F 0.9500 .
C14F C15F 1.3900 .
C14F H14F 0.9500 .
C15F C16F 1.3900 .
C15F H15F 0.9500 .
C16F H16F 0.9500 .
N21F C26F 1.372(17) .
N21F N22F 1.4200 .
N21F C25F 1.4200 .
N22F C23F 1.4200 .
C23F C24F 1.4200 .
C24F C25F 1.4200 .
C24F H24F 0.9500 .
C25F H25F 0.9500 .
C26F C31F 1.545(14) .
C26F H26K 0.9900 .
C26F H26L 0.9900 .
C31F C32F 1.3900 .
C31F C36F 1.3900 .
C32F C33F 1.3900 .
C32F H32F 0.9500 .
C33F C34F 1.3900 .
C33F H33F 0.9500 .
C34F C35F 1.3900 .
C34F C56F 1.558(14) .
C35F C36F 1.3900 .
C35F H35F 0.9500 .
C36F H36F 0.9500 .
N41F C42F 1.3900 .
N41F C46F 1.3900 .
C42F C53F 1.346(8) .
C42F C43F 1.3900 .
C43F C44F 1.3900 .
C43F H43F 0.9500 .
C44F C45F 1.3900 .
C44F H44F 0.9500 .
C45F C46F 1.3900 .
C45F H45F 0.9500 .
C46F H46F 0.9500 .
N51F C56F 1.378(16) .
N51F N52F 1.4200 .
N51F C55F 1.4200 .
N52F C53F 1.4200 .
C53F C54F 1.4200 .
C54F C55F 1.4200 .
C54F H54F 0.9500 .
C55F H55F 0.9500 .
C56F H56K 0.9900 .
C56F H56L 0.9900 .
P1 F5 1.471(12) .
P1 F2 1.569(12) .
P1 F1 1.565(13) .
P1 F3 1.583(13) .
P1 F6 1.596(13) .
P1 F4 1.687(13) .
P2 F25 1.540(10) .
P2 F22 1.543(8) .
P2 F24 1.558(9) .
P2 F23 1.571(10) .
P2 F26 1.602(10) .
P2 F21 1.605(12) .
P3 F35 1.557(14) .
P3 F32 1.559(18) .
P3 F36 1.568(11) .
P3 F31 1.571(15) .
P3 F34 1.572(12) .
P3 F33 1.638(12) .
P4 F45 1.514(13) .
P4 F44 1.540(12) .
P4 F43 1.581(12) .
P4 F46 1.597(13) .
P4 F41 1.589(12) .
P4 F42 1.645(13) .
P5 F52 1.432(14) .
P5 F56 1.563(13) .
P5 F51 1.575(13) .
P5 F53 1.606(14) .
P5 F54 1.607(13) .
P5 F55 1.705(13) .
P6 F64 1.545(14) .
P6 F65 1.533(15) .
P6 F63 1.568(16) .
P6 F66 1.585(15) .
P6 F61 1.601(15) .
P6 F62 1.634(15) .
P7 F72 1.572(15) .
P7 F72 1.572(15) 2_655
P7 F71 1.562(14) 2_655
P7 F71 1.562(14) .
P7 F73 1.67(2) .
P7 F73 1.67(2) 2_655
P8 F83 1.524(12) .
P8 F83 1.524(12) 2_556
P8 F81 1.581(12) 2_556
P8 F81 1.581(12) .
P8 F82 1.649(13) 2_556
P8 F82 1.649(14) .
